data_7046947
loop_
_publ_author_name
'Zhang, Xiao-Peng'
'Wang, Li-Li'
'Qi, Xiao-Wei'
'Zhang, Da-Shuai'
'Yang, Qian-Ying'
'Shi, Zai-Feng'
'Lin, Qiang'
'Wu, Tao'

_publ_section_title
;
 PtPt interaction triggered tuning of circularly polarized luminescence
 activity in chiral dinuclear platinum(ii) complexes.
;
_journal_issue 30
_journal_name_full 'Dalton transactions (Cambridge, England : 2003)'
_journal_page_first 10179
_journal_page_last 10186
_journal_paper_doi 10.1039/c8dt02277a
_journal_volume 47
_journal_year 2018
_chemical_absolute_configuration unk
_chemical_formula_moiety 'C154 H149 Cl4 N13 O13 P4 Pt4'
_chemical_formula_sum 'C154 H149 Cl4 N13 O13 P4 Pt4'
_chemical_formula_weight 3435.89
_space_group_crystal_system monoclinic
_space_group_IT_number 4
_space_group_name_Hall 'P 2yb'
_space_group_name_H-M_alt 'P 1 21 1'
_symmetry_space_group_name_Hall 'P 2yb'
_symmetry_space_group_name_H-M 'P 1 21 1'
_atom_sites_solution_hydrogens mixed
_atom_sites_solution_primary direct
_atom_sites_solution_secondary difmap
_audit_creation_method SHELXL-2016/6
_audit_update_record
;
2018-03-18 deposited with the CCDC.
2018-06-28 downloaded from the CCDC.
;
_cell_angle_alpha 90
_cell_angle_beta 103.3760(10)
_cell_angle_gamma 90
_cell_formula_units_Z 2
_cell_length_a 14.5011(11)
_cell_length_b 22.6547(17)
_cell_length_c 23.2331(18)
_cell_measurement_reflns_used 9893
_cell_measurement_temperature 296(2)
_cell_measurement_theta_max 27.11
_cell_measurement_theta_min 2.22
_cell_volume 7425.4(10)
_computing_cell_refinement SMART
_computing_data_collection SMART,(Bruker,2000)
_computing_data_reduction SAINT(Bruker,2000)
_computing_molecular_graphics SHELXTL
_computing_publication_material SHELXTL
_computing_structure_refinement 'SHELXL-2016/6 (Sheldrick, 2016)'
_computing_structure_solution 'SHELXS-97 (Sheldrick, 1990)'
_diffrn_ambient_temperature 296(2)
_diffrn_measured_fraction_theta_full 0.994
_diffrn_measured_fraction_theta_max 0.990
_diffrn_measurement_device_type 'Bruker Smart Aepex CCD'
_diffrn_measurement_method 'phi and omega scans'
_diffrn_radiation_type MoK\a
_diffrn_radiation_wavelength 0.71073
_diffrn_reflns_av_R_equivalents 0.0537
_diffrn_reflns_av_unetI/netI 0.0821
_diffrn_reflns_Laue_measured_fraction_full 0.994
_diffrn_reflns_Laue_measured_fraction_max 0.990
_diffrn_reflns_limit_h_max 17
_diffrn_reflns_limit_h_min -18
_diffrn_reflns_limit_k_max 25
_diffrn_reflns_limit_k_min -29
_diffrn_reflns_limit_l_max 30
_diffrn_reflns_limit_l_min -30
_diffrn_reflns_number 66584
_diffrn_reflns_point_group_measured_fraction_full 0.920
_diffrn_reflns_point_group_measured_fraction_max 0.899
_diffrn_reflns_theta_full 25.242
_diffrn_reflns_theta_max 27.496
_diffrn_reflns_theta_min 0.901
_diffrn_source 'fine-focus sealed tube'
_exptl_absorpt_coefficient_mu 3.935
_exptl_absorpt_correction_T_max 0.7452
_exptl_absorpt_correction_T_min 0.6261
_exptl_absorpt_correction_type multi-scan
_exptl_absorpt_process_details SADABS,Bruker,2000
_exptl_crystal_colour green-yellow
_exptl_crystal_density_diffrn 1.537
_exptl_crystal_description block
_exptl_crystal_F_000 3416
_exptl_crystal_size_max 0.380
_exptl_crystal_size_mid 0.350
_exptl_crystal_size_min 0.290
_platon_squeeze_details
;
;
_refine_diff_density_max 1.888
_refine_diff_density_min -2.917
_refine_diff_density_rms 0.150
_refine_ls_abs_structure_details
;
 Flack x determined using 10548 quotients [(I+)-(I-)]/[(I+)+(I-)]
 (Parsons, Flack and Wagner, Acta Cryst. B69 (2013) 249-259).
;
_refine_ls_abs_structure_Flack 0.030(4)
_refine_ls_extinction_method none
_refine_ls_goodness_of_fit_ref 1.041
_refine_ls_hydrogen_treatment constr
_refine_ls_matrix_type full
_refine_ls_number_parameters 1695
_refine_ls_number_reflns 30659
_refine_ls_number_restraints 271
_refine_ls_restrained_S_all 1.043
_refine_ls_R_factor_all 0.0490
_refine_ls_R_factor_gt 0.0432
_refine_ls_shift/su_max 0.008
_refine_ls_shift/su_mean 0.000
_refine_ls_structure_factor_coef Fsqd
_refine_ls_weighting_details 'w=1/[\s^2^(Fo^2^)+(0.0434P)^2^+1.6540P] where P=(Fo^2^+2Fc^2^)/3'
_refine_ls_weighting_scheme calc
_refine_ls_wR_factor_gt 0.1048
_refine_ls_wR_factor_ref 0.1069
_reflns_Friedel_coverage 0.772
_reflns_Friedel_fraction_full 0.841
_reflns_Friedel_fraction_max 0.804
_reflns_number_gt 27710
_reflns_number_total 30659
_reflns_threshold_expression 'I > 2\s(I)'
_cod_data_source_file c8dt02277a2.cif
_cod_data_source_block shelx_CCDC1
_cod_depositor_comments 'Adding full bibliography for 7046946--7046948.cif.'
_cod_database_code 7046947
_shelx_shelxl_version_number 2016/6
_shelx_space_group_comment
;
The symmetry employed for this shelxl refinement is uniquely defined
by the following loop, which should always be used as a source of
symmetry information in preference to the above space-group names.
They are only intended as comments.
;
_shelx_estimated_absorpt_t_min 0.316
_shelx_estimated_absorpt_t_max 0.395

loop_
_space_group_symop_operation_xyz
'x, y, z'
'-x, y+1/2, -z'

loop_
_atom_site_label
_atom_site_type_symbol
_atom_site_fract_x
_atom_site_fract_y
_atom_site_fract_z
_atom_site_U_iso_or_equiv
_atom_site_adp_type
_atom_site_occupancy
_atom_site_site_symmetry_order
_atom_site_calc_flag
_atom_site_refinement_flags_posn
_atom_site_refinement_flags_adp
_atom_site_refinement_flags_occupancy
_atom_site_disorder_assembly
_atom_site_disorder_group
C1A C 0.7500(8) 0.6541(5) 0.1345(4) 0.023(2) Uani 1 1 d . . . . .
C2A C 0.7842(8) 0.6053(5) 0.1749(4) 0.027(2) Uani 1 1 d . . . . .
C3A C 0.7213(9) 0.5662(5) 0.1900(5) 0.031(2) Uani 1 1 d . . . . .
H3AA H 0.744595 0.534633 0.214685 0.037 Uiso 1 1 calc R U . . .
C4A C 0.6260(8) 0.5724(5) 0.1699(5) 0.029(3) Uani 1 1 d . . . . .
H4AA H 0.584675 0.546197 0.181764 0.035 Uiso 1 1 calc R U . . .
C5A C 0.5918(8) 0.6172(5) 0.1323(5) 0.029(2) Uani 1 1 d . . . . .
H5AA H 0.526689 0.620918 0.117926 0.034 Uiso 1 1 calc R U . . .
C6A C 0.6535(8) 0.6586(5) 0.1145(4) 0.025(2) Uani 1 1 d . . . . .
H6AA H 0.628070 0.689180 0.088990 0.030 Uiso 1 1 calc R U . . .
C7A C 0.8894(9) 0.6002(5) 0.1967(5) 0.028(2) Uani 1 1 d . . . . .
C8A C 0.9399(9) 0.5630(5) 0.2366(4) 0.032(3) Uani 1 1 d . . . . .
H8AA H 0.908868 0.533919 0.253133 0.038 Uiso 1 1 calc R U . . .
C9A C 1.0366(8) 0.5674(6) 0.2535(5) 0.032(3) Uani 1 1 d . . . . .
H9AA H 1.069970 0.541700 0.282087 0.039 Uiso 1 1 calc R U . . .
C10A C 1.0852(8) 0.6085(5) 0.2292(5) 0.026(2) Uani 1 1 d . . . . .
H10A H 1.150922 0.611305 0.240232 0.031 Uiso 1 1 calc R U . . .
C11A C 1.0303(7) 0.6465(4) 0.1864(4) 0.021(2) Uani 1 1 d . . . . .
C12A C 1.0686(7) 0.6917(5) 0.1534(4) 0.024(2) Uani 1 1 d . . . . .
C13A C 1.1649(7) 0.6978(5) 0.1558(4) 0.026(2) Uani 1 1 d . . . . .
H13A H 1.208687 0.673891 0.180923 0.032 Uiso 1 1 calc R U . . .
C14A C 1.1952(7) 0.7395(5) 0.1207(5) 0.024(2) Uani 1 1 d . . . . .
C15A C 1.1259(7) 0.7734(5) 0.0812(5) 0.023(2) Uani 1 1 d . . . . .
C16A C 1.0321(7) 0.7642(5) 0.0809(4) 0.021(2) Uani 1 1 d . . . . .
H16A H 0.986689 0.786463 0.055090 0.026 Uiso 1 1 calc R U . . .
C17A C 1.2987(7) 0.7502(5) 0.1211(5) 0.030(2) Uani 1 1 d . . . . .
H17A H 1.327091 0.713795 0.111570 0.036 Uiso 1 1 calc R U . . .
H17B H 1.332415 0.762474 0.160351 0.036 Uiso 1 1 calc R U . . .
C18A C 1.3081(7) 0.7983(6) 0.0757(5) 0.028(2) Uani 1 1 d . . . . .
H18A H 1.372685 0.807461 0.072351 0.034 Uiso 1 1 calc R U . . .
C19A C 1.2434(8) 0.8533(5) 0.0824(6) 0.033(3) Uani 1 1 d . . . . .
C20A C 1.1613(7) 0.8172(5) 0.0438(5) 0.026(2) Uani 1 1 d . . . . .
H20A H 1.112986 0.839774 0.016045 0.031 Uiso 1 1 calc R U . . .
C21A C 1.2355(8) 0.7841(5) 0.0169(5) 0.029(2) Uani 1 1 d . . . . .
H21A H 1.222729 0.742339 0.010063 0.035 Uiso 1 1 calc R U . . .
H21B H 1.249064 0.803066 -0.017704 0.035 Uiso 1 1 calc R U . . .
C22A C 1.2680(9) 0.9062(6) 0.0464(7) 0.044(3) Uani 1 1 d . . . . .
H22A H 1.272361 0.892887 0.007887 0.065 Uiso 1 1 calc R U . . .
H22B H 1.219314 0.935630 0.042398 0.065 Uiso 1 1 calc R U . . .
H22C H 1.327610 0.922848 0.066599 0.065 Uiso 1 1 calc R U . . .
C23A C 1.2366(9) 0.8735(5) 0.1421(6) 0.037(3) Uani 1 1 d . . . . .
H23A H 1.292718 0.895134 0.160231 0.055 Uiso 1 1 calc R U . . .
H23B H 1.182128 0.898546 0.138573 0.055 Uiso 1 1 calc R U . . .
H23C H 1.230417 0.839911 0.166140 0.055 Uiso 1 1 calc R U . . .
C24A C 0.7008(7) 0.7356(5) -0.0118(4) 0.022(2) Uani 1 1 d . . . . .
H24A H 0.657128 0.706144 -0.003502 0.027 Uiso 1 1 calc R U . . .
H24B H 0.663738 0.766397 -0.035441 0.027 Uiso 1 1 calc R U . . .
C24B C 0.7653(7) 0.7068(5) -0.0478(4) 0.024(2) Uani 1 1 d . . . . .
H24C H 0.830220 0.708127 -0.024786 0.028 Uiso 1 1 calc R U . . .
H24D H 0.762058 0.729802 -0.083468 0.028 Uiso 1 1 calc R U . . .
C25A C 0.8287(6) 0.8318(4) 0.0380(4) 0.018(2) Uani 1 1 d . . . . .
C26A C 0.8369(8) 0.8465(5) -0.0177(5) 0.028(2) Uani 1 1 d . . . . .
H26A H 0.805496 0.823857 -0.049640 0.033 Uiso 1 1 calc R U . . .
C27A C 0.8910(9) 0.8943(5) -0.0278(5) 0.034(3) Uani 1 1 d . . . . .
H27A H 0.896378 0.903186 -0.065948 0.040 Uiso 1 1 calc R U . . .
C28A C 0.9363(8) 0.9283(6) 0.0191(6) 0.037(3) Uani 1 1 d . . . . .
H28A H 0.973625 0.960060 0.013089 0.044 Uiso 1 1 calc R U . . .
C29A C 0.9264(9) 0.9154(5) 0.0741(6) 0.037(3) Uani 1 1 d . . . . .
H29A H 0.955209 0.939756 0.105275 0.044 Uiso 1 1 calc R U . . .
C30A C 0.8751(8) 0.8674(5) 0.0857(6) 0.031(3) Uani 1 1 d . . . . .
H30A H 0.871278 0.858700 0.124231 0.037 Uiso 1 1 calc R U . . .
C31A C 0.6776(7) 0.8050(5) 0.0892(4) 0.023(2) Uani 1 1 d . . . . .
C32A C 0.6126(7) 0.8415(5) 0.0537(5) 0.024(2) Uani 1 1 d . . . . .
H32A H 0.610967 0.844167 0.013515 0.029 Uiso 1 1 calc R U . . .
C33A C 0.5491(8) 0.8745(5) 0.0776(5) 0.031(3) Uani 1 1 d . . . . .
H33A H 0.506258 0.900104 0.053942 0.037 Uiso 1 1 calc R U . . .
C34A C 0.5514(9) 0.8683(6) 0.1378(6) 0.037(3) Uani 1 1 d . . . . .
H34A H 0.508080 0.889033 0.153964 0.044 Uiso 1 1 calc R U . . .
C35A C 0.6143(9) 0.8332(6) 0.1725(5) 0.035(3) Uani 1 1 d . . . . .
H35A H 0.615811 0.830942 0.212642 0.042 Uiso 1 1 calc R U . . .
C36A C 0.6783(8) 0.7997(6) 0.1492(5) 0.034(3) Uani 1 1 d . . . . .
H36A H 0.720727 0.774282 0.173402 0.040 Uiso 1 1 calc R U . . .
C25B C 0.6195(7) 0.6319(5) -0.1199(4) 0.023(2) Uani 1 1 d . . . . .
C26B C 0.5674(8) 0.6822(6) -0.1368(5) 0.032(3) Uani 1 1 d . . . . .
H26B H 0.592640 0.718987 -0.124177 0.038 Uiso 1 1 calc R U . . .
C27B C 0.4745(9) 0.6776(8) -0.1736(6) 0.053(4) Uani 1 1 d . . . . .
H27B H 0.439694 0.711804 -0.185187 0.063 Uiso 1 1 calc R U . . .
C28B C 0.4363(9) 0.6258(9) -0.1920(6) 0.051(4) Uani 1 1 d . . . . .
H28B H 0.374180 0.623726 -0.214136 0.061 Uiso 1 1 calc R U . . .
C29B C 0.4893(9) 0.5744(7) -0.1779(5) 0.047(4) Uani 1 1 d . . . . .
H29B H 0.464103 0.538264 -0.192686 0.056 Uiso 1 1 calc R U . . .
C30B C 0.5800(7) 0.5774(6) -0.1418(5) 0.032(3) Uani 1 1 d . . . . .
H30B H 0.615014 0.542993 -0.132072 0.038 Uiso 1 1 calc R U . . .
C31B C 0.8103(7) 0.6095(5) -0.1181(4) 0.021(2) Uani 1 1 d . . . . .
C32B C 0.8271(8) 0.6488(6) -0.1596(5) 0.031(3) Uani 1 1 d . . . . .
H32B H 0.801435 0.686650 -0.162330 0.038 Uiso 1 1 calc R U . . .
C33B C 0.8848(8) 0.6302(6) -0.1982(5) 0.034(3) Uani 1 1 d . . . . .
H33B H 0.898925 0.656560 -0.225612 0.041 Uiso 1 1 calc R U . . .
C34B C 0.9195(8) 0.5740(6) -0.1955(5) 0.035(3) Uani 1 1 d . . . . .
H34B H 0.956446 0.561913 -0.221107 0.042 Uiso 1 1 calc R U . . .
C35B C 0.8997(9) 0.5363(6) -0.1555(5) 0.037(3) Uani 1 1 d . . . . .
H35B H 0.923509 0.498102 -0.154393 0.045 Uiso 1 1 calc R U . . .
C36B C 0.8453(8) 0.5516(6) -0.1155(5) 0.031(3) Uani 1 1 d . . . . .
H36B H 0.832778 0.524476 -0.088279 0.037 Uiso 1 1 calc R U . . .
C1B C 0.8804(7) 0.5649(5) 0.0327(4) 0.022(2) Uani 1 1 d . . . . .
C2B C 0.9131(8) 0.5212(5) 0.0779(4) 0.025(2) Uani 1 1 d . . . . .
C3B C 1.0087(8) 0.5144(6) 0.1040(5) 0.035(3) Uani 1 1 d . . . . .
H3BA H 1.028126 0.485082 0.132186 0.042 Uiso 1 1 calc R U . . .
C4B C 1.0747(8) 0.5505(6) 0.0883(5) 0.036(3) Uani 1 1 d . . . . .
H4BA H 1.138705 0.545959 0.106068 0.043 Uiso 1 1 calc R U . . .
C5B C 1.0458(8) 0.5937(5) 0.0462(5) 0.028(2) Uani 1 1 d . . . . .
H5BA H 1.090535 0.618788 0.036357 0.034 Uiso 1 1 calc R U . . .
C6B C 0.9540(7) 0.6000(5) 0.0191(5) 0.026(2) Uani 1 1 d . . . . .
H6BA H 0.937661 0.628829 -0.010040 0.031 Uiso 1 1 calc R U . . .
C7B C 0.8393(9) 0.4862(5) 0.0944(5) 0.029(2) Uani 1 1 d . . . . .
C8B C 0.8510(10) 0.4379(5) 0.1340(6) 0.040(3) Uani 1 1 d . U . . .
H8BA H 0.910992 0.423803 0.151892 0.048 Uiso 1 1 calc R U . . .
C9B C 0.7695(11) 0.4119(6) 0.1453(6) 0.044(3) Uani 1 1 d . . . . .
H9BA H 0.775754 0.382213 0.173561 0.053 Uiso 1 1 calc R U . . .
C10B C 0.6824(10) 0.4290(6) 0.1163(5) 0.038(3) Uani 1 1 d . . . . .
H10B H 0.629050 0.409842 0.122933 0.045 Uiso 1 1 calc R U . . .
C11B C 0.6724(9) 0.4760(5) 0.0759(5) 0.029(2) Uani 1 1 d . . . . .
C12B C 0.5846(8) 0.5037(5) 0.0433(5) 0.024(2) Uani 1 1 d . . . . .
C13B C 0.4956(10) 0.4859(6) 0.0495(5) 0.039(3) Uani 1 1 d . . . . .
H13B H 0.490961 0.453305 0.072911 0.046 Uiso 1 1 calc R U . . .
C14B C 0.4145(9) 0.5152(6) 0.0220(6) 0.036(3) Uani 1 1 d . . . . .
C15B C 0.4273(7) 0.5650(5) -0.0122(5) 0.029(2) Uani 1 1 d . . . . .
C16B C 0.5166(7) 0.5806(5) -0.0184(5) 0.023(2) Uani 1 1 d . . . . .
H16B H 0.522950 0.613653 -0.040881 0.027 Uiso 1 1 calc R U . . .
C17B C 0.3147(9) 0.4996(7) 0.0246(6) 0.045(3) Uani 1 1 d . U . . .
H17C H 0.309812 0.498812 0.065496 0.054 Uiso 1 1 calc R U . . .
H17D H 0.299426 0.460514 0.008043 0.054 Uiso 1 1 calc R U . . .
C18B C 0.2433(10) 0.5446(6) -0.0102(7) 0.041(3) Uani 1 1 d . U . . .
H18B H 0.177122 0.537619 -0.009002 0.050 Uiso 1 1 calc R U . . .
C19B C 0.2607(8) 0.5533(5) -0.0727(7) 0.041(3) Uani 1 1 d . . . . .
C20B C 0.3396(8) 0.5983(5) -0.0408(6) 0.035(3) Uani 1 1 d . . . . .
H20B H 0.348338 0.633743 -0.063202 0.042 Uiso 1 1 calc R U . . .
C21B C 0.2793(10) 0.6060(6) 0.0076(7) 0.046(4) Uani 1 1 d . . . . .
H21C H 0.316871 0.609150 0.047828 0.055 Uiso 1 1 calc R U . . .
H21D H 0.231280 0.636535 -0.001312 0.055 Uiso 1 1 calc R U . . .
C22B C 0.1791(9) 0.5847(8) -0.1134(7) 0.059(5) Uani 1 1 d . . . . .
H22D H 0.157799 0.616522 -0.092494 0.089 Uiso 1 1 calc R U . . .
H22E H 0.199555 0.600047 -0.146897 0.089 Uiso 1 1 calc R U . . .
H22F H 0.128001 0.557340 -0.126718 0.089 Uiso 1 1 calc R U . . .
C23B C 0.2923(8) 0.5039(6) -0.1067(6) 0.039(3) Uani 1 1 d . . . . .
H23D H 0.344240 0.483341 -0.081606 0.058 Uiso 1 1 calc R U . . .
H23E H 0.240571 0.476986 -0.120066 0.058 Uiso 1 1 calc R U . . .
H23F H 0.312125 0.519693 -0.140245 0.058 Uiso 1 1 calc R U . . .
C24C C 0.8480(7) 0.8114(5) 0.5579(4) 0.026(2) Uani 1 1 d . . . . .
H24E H 0.890216 0.782412 0.547099 0.031 Uiso 1 1 calc R U . . .
H24F H 0.885716 0.837752 0.586943 0.031 Uiso 1 1 calc R U . . .
C24D C 0.7744(8) 0.7796(6) 0.5856(5) 0.032(3) Uani 1 1 d . . . . .
H24G H 0.711184 0.790041 0.563587 0.038 Uiso 1 1 calc R U . . .
H24H H 0.781282 0.793392 0.625916 0.038 Uiso 1 1 calc R U . . .
C25C C 0.7262(7) 0.9126(5) 0.5189(5) 0.024(2) Uani 1 1 d . U . . .
C26C C 0.7315(9) 0.9237(5) 0.5784(6) 0.034(3) Uani 1 1 d . . . . .
H26C H 0.773916 0.902596 0.607274 0.041 Uiso 1 1 calc R U . . .
C27C C 0.6733(12) 0.9664(7) 0.5951(8) 0.055(4) Uani 1 1 d . . . . .
H27C H 0.674204 0.972341 0.634799 0.066 Uiso 1 1 calc R U . . .
C28C C 0.6143(10) 0.9998(7) 0.5520(10) 0.065(5) Uani 1 1 d . . . . .
H28C H 0.577798 1.029543 0.562988 0.078 Uiso 1 1 calc R U . . .
C29C C 0.6091(9) 0.9897(6) 0.4941(9) 0.053(4) Uani 1 1 d . . . . .
H29C H 0.568356 1.012200 0.465676 0.063 Uiso 1 1 calc R U . . .
C30C C 0.6642(7) 0.9458(5) 0.4762(6) 0.032(3) Uani 1 1 d . . . . .
H30C H 0.659527 0.938738 0.436159 0.039 Uiso 1 1 calc R U . . .
C31C C 0.8857(7) 0.8948(5) 0.4725(5) 0.021(2) Uani 1 1 d . . . . .
C32C C 0.9596(8) 0.9203(5) 0.5161(5) 0.031(3) Uani 1 1 d . . . . .
H32C H 0.961798 0.914546 0.555993 0.038 Uiso 1 1 calc R U . . .
C33C C 1.0291(8) 0.9541(5) 0.4989(5) 0.030(3) Uani 1 1 d . . . . .
H33C H 1.076319 0.971659 0.527805 0.036 Uiso 1 1 calc R U . . .
C34C C 1.0293(9) 0.9618(5) 0.4406(6) 0.035(3) Uani 1 1 d . . . . .
H34C H 1.077747 0.983032 0.430056 0.042 Uiso 1 1 calc R U . . .
C35C C 0.9572(8) 0.9380(6) 0.3977(5) 0.032(3) Uani 1 1 d . . . . .
H35C H 0.956466 0.944182 0.358007 0.038 Uiso 1 1 calc R U . . .
C36C C 0.8866(8) 0.9052(5) 0.4125(5) 0.031(3) Uani 1 1 d . . . . .
H36C H 0.838595 0.889680 0.382750 0.038 Uiso 1 1 calc R U . . .
C25D C 0.9002(8) 0.6814(5) 0.6368(5) 0.028(2) Uani 1 1 d . . . . .
C26D C 0.9610(7) 0.7262(5) 0.6667(5) 0.026(2) Uani 1 1 d . . . . .
H26D H 0.942834 0.765620 0.662439 0.031 Uiso 1 1 calc R U . . .
C27D C 1.0484(9) 0.7103(7) 0.7025(6) 0.043(3) Uani 1 1 d . . . . .
H27D H 1.089175 0.739217 0.722297 0.051 Uiso 1 1 calc R U . . .
C28D C 1.0749(9) 0.6510(8) 0.7086(6) 0.049(4) Uani 1 1 d . . . . .
H28D H 1.134106 0.640657 0.731591 0.059 Uiso 1 1 calc R U . . .
C29D C 1.0133(9) 0.6071(6) 0.6805(6) 0.040(3) Uani 1 1 d . . . . .
H29D H 1.029703 0.567423 0.685931 0.048 Uiso 1 1 calc R U . . .
C30D C 0.9277(8) 0.6235(6) 0.6447(5) 0.032(3) Uani 1 1 d . . . . .
H30D H 0.887219 0.594312 0.625084 0.038 Uiso 1 1 calc R U . . .
C31D C 0.7060(7) 0.6706(5) 0.6298(4) 0.026(2) Uani 1 1 d . . . . .
C32D C 0.6992(8) 0.6982(6) 0.6830(5) 0.034(3) Uani 1 1 d . . . . .
H32D H 0.734177 0.732075 0.695691 0.041 Uiso 1 1 calc R U . . .
C33D C 0.6401(10) 0.6746(9) 0.7165(5) 0.062(5) Uani 1 1 d . . . . .
H33D H 0.634695 0.693267 0.751192 0.074 Uiso 1 1 calc R U . . .
C34D C 0.5899(10) 0.6241(8) 0.6986(6) 0.049(4) Uani 1 1 d . . . . .
H34D H 0.551001 0.608287 0.721379 0.059 Uiso 1 1 calc R U . . .
C35D C 0.5971(9) 0.5966(7) 0.6467(7) 0.050(4) Uani 1 1 d . . . . .
H35D H 0.562335 0.562494 0.634396 0.060 Uiso 1 1 calc R U . . .
C36D C 0.6554(9) 0.6193(6) 0.6130(6) 0.039(3) Uani 1 1 d . . . . .
H36D H 0.660838 0.599857 0.578665 0.046 Uiso 1 1 calc R U . . .
C1C C 0.8131(7) 0.7639(5) 0.3907(5) 0.022(2) Uani 1 1 d . . . . .
C2C C 0.7794(7) 0.7307(4) 0.3373(4) 0.020(2) Uani 1 1 d . . . . .
C3C C 0.8428(8) 0.7015(6) 0.3089(5) 0.029(2) Uani 1 1 d . . . . .
H3CA H 0.820254 0.680535 0.274034 0.035 Uiso 1 1 calc R U . . .
C4C C 0.9396(8) 0.7049(6) 0.3340(5) 0.034(3) Uani 1 1 d . . . . .
H4CA H 0.982292 0.685499 0.316253 0.041 Uiso 1 1 calc R U . . .
C5C C 0.9722(8) 0.7367(5) 0.3851(5) 0.030(3) Uani 1 1 d . . . . .
H5CA H 1.037039 0.739741 0.401147 0.036 Uiso 1 1 calc R U . . .
C6C C 0.9089(7) 0.7641(5) 0.4125(5) 0.025(2) Uani 1 1 d . . . . .
H6CA H 0.932872 0.783872 0.447940 0.031 Uiso 1 1 calc R U . . .
C7C C 0.6753(8) 0.7275(5) 0.3125(4) 0.026(2) Uani 1 1 d . . . . .
C8C C 0.6261(8) 0.7016(5) 0.2626(4) 0.027(2) Uani 1 1 d . . . . .
H8CA H 0.658372 0.683377 0.237234 0.033 Uiso 1 1 calc R U . . .
C9C C 0.5282(8) 0.7018(6) 0.2489(4) 0.033(3) Uani 1 1 d . . . . .
H9CA H 0.494702 0.679714 0.217101 0.040 Uiso 1 1 calc R U . . .
C10C C 0.4799(8) 0.7352(5) 0.2828(4) 0.025(2) Uani 1 1 d . . . . .
H10C H 0.414285 0.738849 0.271941 0.030 Uiso 1 1 calc R U . . .
C11C C 0.5331(7) 0.7633(4) 0.3340(4) 0.019(2) Uani 1 1 d . U . . .
C12C C 0.4940(7) 0.7958(5) 0.3773(4) 0.022(2) Uani 1 1 d . . . . .
C13C C 0.3988(7) 0.8048(5) 0.3714(5) 0.024(2) Uani 1 1 d . . . . .
H13C H 0.355432 0.791585 0.337926 0.028 Uiso 1 1 calc R U . . .
C14C C 0.3676(7) 0.8345(5) 0.4168(4) 0.021(2) Uani 1 1 d . . . . .
C15C C 0.4339(7) 0.8517(5) 0.4659(4) 0.021(2) Uani 1 1 d . . . . .
C16C C 0.5289(7) 0.8411(5) 0.4689(4) 0.020(2) Uani 1 1 d . . . . .
H16C H 0.572778 0.851724 0.503216 0.024 Uiso 1 1 calc R U . . .
C17C C 0.2636(7) 0.8466(6) 0.4129(5) 0.028(2) Uani 1 1 d . . . . .
H17E H 0.228309 0.809863 0.407257 0.033 Uiso 1 1 calc R U . . .
H17F H 0.238495 0.872047 0.379341 0.033 Uiso 1 1 calc R U . . .
C18C C 0.2523(9) 0.8772(6) 0.4714(5) 0.033(3) Uani 1 1 d . . . . .
H18C H 0.187114 0.885879 0.473838 0.040 Uiso 1 1 calc R U . . .
C19C C 0.3237(8) 0.9287(5) 0.4881(6) 0.033(3) Uani 1 1 d . . . . .
C20C C 0.3960(8) 0.8808(5) 0.5141(5) 0.028(2) Uani 1 1 d . . . . .
H20C H 0.443593 0.892026 0.549744 0.034 Uiso 1 1 calc R U . . .
C21C C 0.3131(9) 0.8444(6) 0.5245(6) 0.038(3) Uani 1 1 d . . . . .
H21E H 0.296230 0.852546 0.561813 0.046 Uiso 1 1 calc R U . . .
H21F H 0.318806 0.802378 0.518413 0.046 Uiso 1 1 calc R U . . .
C22C C 0.3011(11) 0.9652(8) 0.5372(8) 0.066(5) Uani 1 1 d . . . . .
H22G H 0.288266 0.939584 0.567313 0.099 Uiso 1 1 calc R U . . .
H22H H 0.354093 0.990095 0.553813 0.099 Uiso 1 1 calc R U . . .
H22I H 0.246383 0.989193 0.521692 0.099 Uiso 1 1 calc R U . . .
C23C C 0.3442(9) 0.9679(5) 0.4397(6) 0.038(3) Uani 1 1 d . . . . .
H23G H 0.358493 0.943898 0.408895 0.057 Uiso 1 1 calc R U . . .
H23H H 0.289776 0.991949 0.423803 0.057 Uiso 1 1 calc R U . . .
H23I H 0.397485 0.992851 0.455924 0.057 Uiso 1 1 calc R U . . .
C1D C 0.6284(7) 0.6636(5) 0.4718(5) 0.023(2) Uani 1 1 d . . . . .
C2D C 0.5925(9) 0.6324(5) 0.4177(5) 0.032(3) Uani 1 1 d . . . . .
C3D C 0.4939(9) 0.6303(6) 0.3907(6) 0.038(3) Uani 1 1 d . . . . .
H3DA H 0.471891 0.609564 0.355715 0.045 Uiso 1 1 calc R U . . .
C4D C 0.4327(8) 0.6590(6) 0.4167(5) 0.032(3) Uani 1 1 d . . . . .
H4DA H 0.368276 0.658179 0.399005 0.038 Uiso 1 1 calc R U . . .
C5D C 0.4646(8) 0.6906(5) 0.4708(5) 0.029(2) Uani 1 1 d . . . . .
H5DA H 0.422244 0.709870 0.488951 0.034 Uiso 1 1 calc R U . . .
C6D C 0.5634(7) 0.6915(5) 0.4955(5) 0.027(2) Uani 1 1 d . . . . .
H6DA H 0.585021 0.712595 0.530340 0.032 Uiso 1 1 calc R U . . .
C7D C 0.6636(9) 0.5988(6) 0.3919(5) 0.033(3) Uani 1 1 d . U . . .
C8D C 0.6440(9) 0.5607(5) 0.3438(5) 0.035(3) Uani 1 1 d . U . . .
H8DA H 0.582684 0.554257 0.321639 0.042 Uiso 1 1 calc R U . . .
C9D C 0.7234(11) 0.5326(6) 0.3310(5) 0.042(3) Uani 1 1 d . . . . .
H9DA H 0.713786 0.505650 0.300035 0.050 Uiso 1 1 calc R U . . .
C10D C 0.8149(10) 0.5434(5) 0.3625(5) 0.034(3) Uani 1 1 d . . . . .
H10D H 0.866028 0.523415 0.353737 0.041 Uiso 1 1 calc R U . . .
C11D C 0.8282(8) 0.5849(5) 0.4075(4) 0.025(2) Uani 1 1 d . . . . .
C12D C 0.9202(8) 0.6040(5) 0.4460(5) 0.028(2) Uani 1 1 d . . . . .
C13D C 1.0077(9) 0.5845(5) 0.4363(5) 0.034(3) Uani 1 1 d . . . . .
H13D H 1.009596 0.558244 0.405866 0.041 Uiso 1 1 calc R U . . .
C14D C 1.0896(9) 0.6047(6) 0.4723(6) 0.041(3) Uani 1 1 d . . . . .
C15D C 1.0843(8) 0.6443(5) 0.5191(6) 0.031(3) Uani 1 1 d . . . . .
C16D C 0.9951(7) 0.6601(5) 0.5263(5) 0.024(2) Uani 1 1 d . . . . .
H16D H 0.991515 0.685610 0.557031 0.028 Uiso 1 1 calc R U . . .
C17D C 1.1891(9) 0.5853(6) 0.4680(7) 0.044(3) Uani 1 1 d . . . . .
H17G H 1.195264 0.542894 0.473515 0.053 Uiso 1 1 calc R U . . .
H17H H 1.198283 0.594556 0.428922 0.053 Uiso 1 1 calc R U . . .
C18D C 1.2648(10) 0.6165(6) 0.5149(7) 0.047(4) Uani 1 1 d . U . . .
H18D H 1.330415 0.607971 0.513198 0.056 Uiso 1 1 calc R U . . .
C19D C 1.2444(9) 0.6139(7) 0.5789(7) 0.045(3) Uani 1 1 d . . . . .
C20D C 1.1733(9) 0.6667(7) 0.5569(7) 0.047(3) Uani 1 1 d . . . . .
H20D H 1.167003 0.696023 0.586744 0.056 Uiso 1 1 calc R U . . .
C21D C 1.2389(9) 0.6842(6) 0.5145(8) 0.056(4) Uani 1 1 d . . . . .
H21G H 1.291598 0.709592 0.532393 0.067 Uiso 1 1 calc R U . . .
H21H H 1.205251 0.699057 0.476254 0.067 Uiso 1 1 calc R U . . .
C22D C 1.3287(10) 0.6302(7) 0.6267(8) 0.061(5) Uani 1 1 d . . . . .
H22J H 1.356015 0.666065 0.616126 0.092 Uiso 1 1 calc R U . . .
H22K H 1.309254 0.636030 0.663124 0.092 Uiso 1 1 calc R U . . .
H22L H 1.374784 0.599138 0.631652 0.092 Uiso 1 1 calc R U . . .
C23D C 1.2026(9) 0.5570(6) 0.5969(7) 0.047(4) Uani 1 1 d . . . . .
H23J H 1.148391 0.545754 0.566689 0.070 Uiso 1 1 calc R U . . .
H23K H 1.249383 0.526229 0.602002 0.070 Uiso 1 1 calc R U . . .
H23L H 1.183854 0.563120 0.633474 0.070 Uiso 1 1 calc R U . . .
Cl1A Cl 0.5373(2) 0.94133(14) 0.30105(14) 0.0396(7) Uani 1 1 d . . . . .
Cl1B Cl 0.9435(3) 0.40268(15) 0.30614(14) 0.0448(8) Uani 1 1 d . . . . .
N1A N 0.9364(6) 0.6421(4) 0.1732(3) 0.0192(18) Uani 1 1 d . . . . .
N2A N 1.0023(6) 0.7243(4) 0.1162(4) 0.0209(18) Uani 1 1 d . . . . .
N1B N 0.7512(7) 0.5027(4) 0.0680(3) 0.024(2) Uani 1 1 d . . . . .
N2B N 0.5945(6) 0.5497(4) 0.0068(4) 0.024(2) Uani 1 1 d . . . . .
N1C N 0.6278(6) 0.7574(4) 0.3478(4) 0.0189(17) Uani 1 1 d . . . . .
N2C N 0.5607(5) 0.8167(4) 0.4254(4) 0.0177(17) Uani 1 1 d . . . . .
N1D N 0.7521(7) 0.6125(4) 0.4205(4) 0.026(2) Uani 1 1 d . U . . .
N2D N 0.9141(6) 0.6406(4) 0.4916(4) 0.026(2) Uani 1 1 d . . . . .
O1A O 0.4711(9) 0.9393(6) 0.2464(5) 0.073(4) Uani 1 1 d . . . . .
O2A O 0.6018(8) 0.8943(5) 0.3094(5) 0.065(3) Uani 1 1 d . . . . .
O3A O 0.4897(8) 0.9438(5) 0.3489(4) 0.063(3) Uani 1 1 d . . . . .
O4A O 0.5882(9) 0.9955(6) 0.3010(7) 0.088(4) Uani 1 1 d . . . . .
O1B O 0.9799(9) 0.3759(6) 0.2595(5) 0.078(4) Uani 1 1 d . . . . .
O2B O 0.8519(7) 0.4286(4) 0.2825(4) 0.048(2) Uani 1 1 d . . . . .
O3B O 1.0099(8) 0.4470(5) 0.3357(4) 0.059(3) Uani 1 1 d . . . . .
O4B O 0.9368(9) 0.3569(5) 0.3488(5) 0.081(4) Uani 1 1 d . . . . .
P1A P 0.76693(18) 0.76758(12) 0.05834(11) 0.0183(5) Uani 1 1 d . . . . .
P1B P 0.73396(18) 0.62964(12) -0.06880(11) 0.0191(5) Uani 1 1 d . . . . .
P1C P 0.79146(18) 0.85370(12) 0.49245(12) 0.0190(5) Uani 1 1 d . . . . .
P1D P 0.78632(18) 0.69828(14) 0.58639(11) 0.0230(5) Uani 1 1 d . . . . .
Pt1 Pt 0.85901(3) 0.70101(2) 0.11680(2) 0.01854(9) Uani 1 1 d . . . . .
Pt2 Pt 0.73947(3) 0.56711(2) 0.00672(2) 0.01978(9) Uani 1 1 d . . . . .
Pt3 Pt 0.70349(3) 0.79909(2) 0.41965(2) 0.01757(8) Uani 1 1 d . . . . .
Pt4 Pt 0.77138(3) 0.65871(2) 0.49642(2) 0.02168(9) Uani 1 1 d . . . . .
Cl2 Cl 0.4089(4) 0.3554(2) 0.1314(2) 0.0784(13) Uani 1 1 d . . . . .
O5 O 0.5413(10) 0.4340(7) 0.2294(6) 0.090(4) Uiso 1 1 d . . . . .
H5A H 0.505296 0.413175 0.203018 0.108 Uiso 1 1 d R U . . .
H5B H 0.509966 0.463515 0.236928 0.108 Uiso 1 1 d R U . . .
Cl1C Cl 0.3526(16) 0.5640(13) 0.2245(10) 0.065(4) Uani 0.40(3) 1 d D U P A 1
O1C O 0.347(2) 0.5768(15) 0.1630(10) 0.063(6) Uani 0.40(3) 1 d D U P A 1
O2C O 0.2739(18) 0.5256(15) 0.2290(18) 0.080(8) Uani 0.40(3) 1 d D U P A 1
O3C O 0.4415(17) 0.5357(18) 0.2516(14) 0.068(8) Uani 0.40(3) 1 d D U P A 1
O4C O 0.345(3) 0.6180(16) 0.2564(18) 0.065(7) Uani 0.40(3) 1 d D U P A 1
Cl1F Cl 0.3543(9) 0.5660(8) 0.2236(6) 0.052(2) Uani 0.60(3) 1 d D U P A 2
O1F O 0.396(2) 0.5815(11) 0.1757(9) 0.078(6) Uani 0.60(3) 1 d D U P A 2
O2F O 0.2663(11) 0.5347(10) 0.1969(11) 0.075(6) Uani 0.60(3) 1 d D U P A 2
O3F O 0.4136(17) 0.5288(12) 0.2676(9) 0.073(6) Uani 0.60(3) 1 d D U P A 2
O4F O 0.328(2) 0.6179(11) 0.2528(13) 0.071(6) Uani 0.60(3) 1 d D U P A 2
N3A N 0.4611(8) 0.7138(6) 1.0182(5) 0.049(3) Uiso 1 1 d . . . . .
C37A C 0.4399(9) 0.7450(6) 0.9799(6) 0.038(3) Uiso 1 1 d . . . . .
C38A C 0.4153(11) 0.7867(8) 0.9339(7) 0.058(4) Uiso 1 1 d . . . . .
H38A H 0.399559 0.823552 0.949726 0.087 Uiso 1 1 d R U . . .
H38B H 0.361653 0.772601 0.904820 0.087 Uiso 1 1 d R U . . .
H38C H 0.467862 0.792463 0.915841 0.087 Uiso 1 1 d R U . . .
N3B N 0.2668(10) 0.7744(7) 0.7842(6) 0.066(4) Uiso 1 1 d . . . . .
C37B C 0.2860(10) 0.7981(8) 0.7474(7) 0.054(3) Uiso 1 1 d . . . . .
C38B C 0.3035(14) 0.8257(10) 0.6961(8) 0.081(6) Uiso 1 1 d . . . . .
H38D H 0.336510 0.798785 0.676010 0.122 Uiso 1 1 d R U . . .
H38E H 0.341658 0.860288 0.707520 0.122 Uiso 1 1 d R U . . .
H38F H 0.244477 0.836818 0.670103 0.122 Uiso 1 1 d R U . . .
N3C N 0.4840(13) 0.7716(9) 0.6065(8) 0.090(5) Uiso 1 1 d . . . . .
C37C C 0.5287(13) 0.8025(10) 0.6428(8) 0.071(5) Uiso 1 1 d . . . . .
C38C C 0.5794(15) 0.8425(11) 0.6889(9) 0.088(6) Uiso 1 1 d . . . . .
H38G H 0.563085 0.882519 0.677407 0.132 Uiso 1 1 d R U . . .
H38H H 0.646405 0.836963 0.693894 0.132 Uiso 1 1 d R U . . .
H38I H 0.562052 0.834199 0.725553 0.132 Uiso 1 1 d R U . . .
N3D N 0.1248(12) 0.9773(8) 0.3232(7) 0.085(5) Uiso 1 1 d . . . . .
C37D C 0.1863(11) 0.9745(8) 0.2986(7) 0.052(4) Uiso 1 1 d . . . . .
C38D C 0.2684(13) 0.9751(10) 0.2730(9) 0.077(5) Uiso 1 1 d . . . . .
H38J H 0.287274 1.015225 0.268991 0.116 Uiso 1 1 d R U . . .
H38K H 0.252623 0.956724 0.234727 0.116 Uiso 1 1 d R U . . .
H38L H 0.319625 0.953979 0.298165 0.116 Uiso 1 1 d R U . . .
N3E N 0.9225(11) 0.9531(7) 0.2202(6) 0.069(4) Uiso 1 1 d . . . . .
C37E C 0.8535(11) 0.9486(8) 0.2368(7) 0.055(4) Uiso 1 1 d . . . . .
C38E C 0.7723(16) 0.9478(12) 0.2584(10) 0.102(8) Uiso 1 1 d . . . . .
H38M H 0.784690 0.925797 0.294706 0.154 Uiso 1 1 d R U . . .
H38N H 0.721633 0.929422 0.230153 0.154 Uiso 1 1 d R U . . .
H38O H 0.754671 0.987446 0.265734 0.154 Uiso 1 1 d R U . . .

loop_
_atom_site_aniso_label
_atom_site_aniso_U_11
_atom_site_aniso_U_22
_atom_site_aniso_U_33
_atom_site_aniso_U_23
_atom_site_aniso_U_13
_atom_site_aniso_U_12
C1A 0.040(6) 0.015(5) 0.020(5) -0.004(4) 0.017(4) -0.003(5)
C2A 0.040(6) 0.022(6) 0.023(5) -0.007(4) 0.014(5) -0.007(5)
C3A 0.054(7) 0.015(5) 0.027(5) -0.006(5) 0.016(5) -0.011(5)
C4A 0.043(6) 0.020(6) 0.031(5) -0.011(5) 0.023(5) -0.017(5)
C5A 0.038(6) 0.027(6) 0.026(5) -0.014(5) 0.020(5) -0.010(5)
C6A 0.036(6) 0.019(5) 0.025(5) 0.002(5) 0.016(4) -0.008(5)
C7A 0.052(7) 0.008(5) 0.033(6) 0.000(4) 0.029(5) 0.005(5)
C8A 0.062(8) 0.019(6) 0.017(5) 0.001(4) 0.015(5) 0.008(6)
C9A 0.046(7) 0.024(6) 0.030(5) 0.000(5) 0.014(5) 0.011(6)
C10A 0.030(6) 0.014(5) 0.032(5) 0.003(4) 0.002(5) 0.010(4)
C11A 0.032(5) 0.011(5) 0.022(5) 0.003(4) 0.011(4) 0.004(4)
C12A 0.024(5) 0.024(6) 0.021(5) 0.006(4) 0.002(4) -0.001(4)
C13A 0.028(5) 0.024(6) 0.026(5) 0.001(5) 0.003(4) 0.009(5)
C14A 0.023(5) 0.016(5) 0.036(6) 0.001(4) 0.009(4) -0.001(4)
C15A 0.023(5) 0.012(5) 0.035(6) 0.004(4) 0.009(4) 0.003(4)
C16A 0.019(5) 0.022(6) 0.024(5) 0.001(4) 0.007(4) 0.002(4)
C17A 0.021(5) 0.023(6) 0.046(7) 0.001(5) 0.007(5) 0.001(4)
C18A 0.022(5) 0.021(5) 0.043(6) 0.003(5) 0.012(4) 0.002(5)
C19A 0.030(6) 0.023(6) 0.050(7) 0.004(5) 0.019(5) 0.002(5)
C20A 0.025(5) 0.021(6) 0.034(6) 0.006(4) 0.013(4) 0.004(4)
C21A 0.035(6) 0.010(6) 0.047(7) 0.001(5) 0.020(5) -0.004(4)
C22A 0.031(7) 0.028(7) 0.072(9) 0.002(7) 0.011(6) -0.007(5)
C23A 0.042(7) 0.018(6) 0.051(7) -0.004(5) 0.011(6) -0.001(5)
C24A 0.018(5) 0.027(6) 0.020(5) -0.007(4) 0.000(4) -0.003(4)
C24B 0.022(5) 0.023(6) 0.024(5) -0.001(5) 0.004(4) -0.005(4)
C25A 0.011(4) 0.014(5) 0.026(5) -0.012(4) -0.001(4) 0.002(4)
C26A 0.030(6) 0.022(6) 0.037(6) 0.001(5) 0.019(5) -0.005(5)
C27A 0.044(7) 0.023(6) 0.041(6) 0.008(5) 0.025(6) -0.008(5)
C28A 0.021(6) 0.027(7) 0.064(8) 0.017(6) 0.014(5) 0.002(5)
C29A 0.034(6) 0.020(6) 0.056(8) -0.012(6) 0.010(6) -0.008(5)
C30A 0.028(6) 0.019(6) 0.049(7) 0.010(5) 0.017(5) -0.001(4)
C31A 0.031(5) 0.011(5) 0.032(5) -0.007(4) 0.018(4) -0.013(4)
C32A 0.022(5) 0.020(6) 0.031(5) 0.002(4) 0.006(4) -0.010(4)
C33A 0.028(6) 0.024(6) 0.043(6) -0.010(5) 0.014(5) -0.008(5)
C34A 0.034(7) 0.023(7) 0.063(8) -0.012(6) 0.030(6) -0.005(5)
C35A 0.038(7) 0.039(8) 0.035(6) -0.005(6) 0.022(5) -0.001(6)
C36A 0.038(6) 0.034(7) 0.033(6) -0.001(6) 0.016(5) -0.009(6)
C25B 0.019(5) 0.037(7) 0.015(5) 0.000(4) 0.006(4) -0.004(4)
C26B 0.033(6) 0.030(7) 0.030(6) -0.006(5) 0.004(5) 0.012(5)
C27B 0.033(7) 0.089(13) 0.032(6) -0.004(7) 0.001(5) 0.030(7)
C28B 0.023(6) 0.094(13) 0.032(7) -0.018(8) 0.000(5) 0.006(7)
C29B 0.042(7) 0.068(11) 0.031(6) -0.026(7) 0.012(5) -0.029(7)
C30B 0.023(5) 0.048(8) 0.026(5) -0.006(5) 0.008(4) -0.008(5)
C31B 0.014(5) 0.030(6) 0.020(5) -0.002(4) 0.004(4) 0.002(4)
C32B 0.041(6) 0.029(7) 0.029(5) -0.003(5) 0.017(5) -0.002(5)
C33B 0.035(6) 0.038(7) 0.034(6) 0.001(5) 0.015(5) -0.009(5)
C34B 0.030(6) 0.049(9) 0.030(6) -0.005(6) 0.015(5) 0.010(6)
C35B 0.043(7) 0.040(8) 0.030(6) -0.004(5) 0.009(5) 0.023(6)
C36B 0.029(6) 0.034(7) 0.035(6) -0.008(5) 0.015(5) 0.008(5)
C1B 0.034(6) 0.010(5) 0.023(5) -0.007(4) 0.008(4) 0.005(5)
C2B 0.030(6) 0.027(6) 0.016(5) -0.008(4) 0.002(4) 0.002(5)
C3B 0.032(6) 0.038(7) 0.033(6) -0.007(5) 0.000(5) 0.010(5)
C4B 0.027(6) 0.039(8) 0.036(6) -0.014(5) -0.005(5) 0.016(5)
C5B 0.033(6) 0.022(6) 0.032(6) -0.009(5) 0.013(5) 0.003(5)
C6B 0.024(5) 0.023(6) 0.029(5) -0.009(5) 0.002(4) 0.003(4)
C7B 0.044(7) 0.022(6) 0.022(5) -0.007(4) 0.008(5) 0.003(5)
C8B 0.059(8) 0.008(5) 0.045(7) -0.009(5) -0.006(6) 0.000(5)
C9B 0.073(10) 0.017(6) 0.044(7) 0.000(5) 0.017(7) 0.000(6)
C10B 0.064(9) 0.019(6) 0.038(6) -0.004(5) 0.027(6) -0.011(6)
C11B 0.044(7) 0.020(6) 0.028(5) -0.008(5) 0.015(5) 0.002(5)
C12B 0.038(6) 0.012(5) 0.027(5) -0.003(4) 0.018(5) 0.000(4)
C13B 0.062(9) 0.021(6) 0.038(7) -0.006(5) 0.024(6) -0.019(6)
C14B 0.043(7) 0.026(7) 0.045(7) -0.017(6) 0.021(6) -0.014(5)
C15B 0.026(5) 0.018(6) 0.047(6) -0.012(5) 0.018(5) -0.012(5)
C16B 0.027(5) 0.010(5) 0.037(6) 0.000(4) 0.020(5) -0.003(4)
C17B 0.048(8) 0.044(8) 0.055(8) -0.015(6) 0.036(6) -0.015(6)
C18B 0.045(7) 0.011(6) 0.078(9) 0.002(6) 0.035(7) 0.007(5)
C19B 0.028(6) 0.018(6) 0.080(9) -0.014(6) 0.019(6) -0.008(5)
C20B 0.025(6) 0.018(6) 0.069(8) -0.011(6) 0.026(6) -0.006(4)
C21B 0.042(7) 0.019(7) 0.089(10) -0.020(7) 0.042(7) -0.008(5)
C22B 0.024(6) 0.065(11) 0.087(11) -0.020(9) 0.009(7) -0.014(7)
C23B 0.026(6) 0.032(7) 0.056(8) -0.016(6) 0.004(5) -0.003(5)
C24C 0.024(5) 0.036(7) 0.020(5) -0.002(4) 0.011(4) -0.003(5)
C24D 0.028(6) 0.045(8) 0.026(5) -0.007(5) 0.013(5) -0.019(5)
C25C 0.020(4) 0.011(4) 0.044(5) -0.006(4) 0.013(4) 0.001(3)
C26C 0.040(7) 0.022(6) 0.045(7) -0.014(5) 0.018(6) -0.001(5)
C27C 0.065(10) 0.041(9) 0.071(10) -0.020(8) 0.041(9) -0.014(8)
C28C 0.038(8) 0.039(9) 0.132(16) -0.029(10) 0.051(10) 0.002(7)
C29C 0.022(6) 0.019(7) 0.119(14) 0.000(8) 0.020(7) 0.004(5)
C30C 0.015(5) 0.015(6) 0.067(8) 0.001(5) 0.009(5) 0.005(4)
C31C 0.019(5) 0.012(5) 0.033(5) -0.003(4) 0.009(4) -0.001(4)
C32C 0.037(6) 0.027(7) 0.033(6) -0.010(5) 0.015(5) -0.008(5)
C33C 0.027(6) 0.026(6) 0.037(6) -0.005(5) 0.008(5) -0.006(5)
C34C 0.035(6) 0.013(6) 0.062(8) -0.004(5) 0.022(6) 0.000(5)
C35C 0.032(6) 0.033(7) 0.035(6) -0.001(5) 0.016(5) -0.004(5)
C36C 0.029(6) 0.031(7) 0.034(6) -0.002(5) 0.007(5) 0.005(5)
C25D 0.031(6) 0.027(6) 0.031(5) 0.004(5) 0.020(5) 0.007(5)
C26D 0.023(5) 0.019(6) 0.037(6) 0.001(5) 0.010(4) -0.005(4)
C27D 0.032(6) 0.047(9) 0.045(7) 0.000(7) 0.000(5) -0.008(6)
C28D 0.033(7) 0.073(11) 0.044(7) 0.028(8) 0.016(6) 0.018(7)
C29D 0.045(8) 0.034(8) 0.049(7) 0.014(6) 0.024(6) 0.011(6)
C30D 0.028(6) 0.030(7) 0.041(6) 0.003(5) 0.017(5) 0.002(5)
C31D 0.025(5) 0.035(7) 0.019(5) 0.014(4) 0.009(4) -0.001(4)
C32D 0.035(6) 0.036(7) 0.033(6) 0.009(6) 0.013(5) -0.008(6)
C33D 0.041(8) 0.125(18) 0.022(6) 0.005(8) 0.013(5) -0.014(9)
C34D 0.038(7) 0.070(11) 0.046(8) 0.018(8) 0.020(6) -0.017(7)
C35D 0.042(8) 0.043(9) 0.069(9) 0.024(7) 0.022(7) -0.010(6)
C36D 0.045(7) 0.034(7) 0.039(7) 0.008(6) 0.015(6) -0.002(6)
C1C 0.022(5) 0.011(5) 0.036(6) 0.001(4) 0.012(4) 0.002(4)
C2C 0.028(5) 0.012(5) 0.023(5) 0.000(4) 0.014(4) 0.002(4)
C3C 0.038(6) 0.022(6) 0.028(5) -0.004(5) 0.010(5) 0.001(5)
C4C 0.043(7) 0.028(7) 0.039(6) -0.006(5) 0.025(5) 0.011(6)
C5C 0.033(6) 0.018(6) 0.043(6) 0.007(5) 0.017(5) 0.009(5)
C6C 0.026(5) 0.023(6) 0.029(5) 0.004(5) 0.010(4) 0.004(4)
C7C 0.043(6) 0.017(5) 0.018(5) 0.004(4) 0.008(5) 0.002(5)
C8C 0.042(6) 0.021(5) 0.022(5) -0.001(5) 0.014(4) 0.007(5)
C9C 0.043(7) 0.036(7) 0.019(5) -0.002(5) 0.004(5) 0.001(6)
C10C 0.029(5) 0.034(7) 0.013(4) -0.004(4) 0.002(4) -0.010(5)
C11C 0.034(4) 0.007(4) 0.017(4) 0.001(3) 0.004(3) 0.001(3)
C12C 0.036(6) 0.009(5) 0.024(5) -0.001(4) 0.012(4) -0.002(5)
C13C 0.024(5) 0.018(6) 0.029(5) -0.001(4) 0.007(4) -0.004(4)
C14C 0.021(5) 0.017(5) 0.027(5) 0.001(4) 0.011(4) 0.000(4)
C15C 0.029(5) 0.013(5) 0.028(5) -0.006(4) 0.018(4) -0.001(4)
C16C 0.025(5) 0.015(5) 0.021(5) -0.004(4) 0.005(4) 0.001(4)
C17C 0.018(5) 0.032(7) 0.032(6) -0.011(5) 0.003(4) 0.002(4)
C18C 0.038(7) 0.029(7) 0.040(6) -0.018(5) 0.022(5) -0.002(5)
C19C 0.034(6) 0.014(6) 0.053(7) -0.017(5) 0.017(5) -0.002(5)
C20C 0.024(5) 0.033(7) 0.029(5) -0.017(5) 0.009(4) -0.003(5)
C21C 0.041(7) 0.038(8) 0.045(7) -0.003(6) 0.027(6) 0.002(6)
C22C 0.040(8) 0.080(13) 0.082(12) -0.048(10) 0.021(8) 0.003(8)
C23C 0.033(6) 0.016(6) 0.069(9) 0.004(6) 0.018(6) -0.005(5)
C1D 0.023(5) 0.015(5) 0.034(5) 0.008(5) 0.012(4) 0.002(4)
C2D 0.042(7) 0.020(6) 0.031(6) 0.010(5) 0.004(5) 0.006(5)
C3D 0.043(7) 0.029(7) 0.038(6) 0.010(5) 0.002(6) -0.011(6)
C4D 0.027(6) 0.020(6) 0.044(6) 0.008(5) 0.001(5) -0.007(5)
C5D 0.027(5) 0.015(6) 0.043(6) 0.005(5) 0.006(5) -0.002(4)
C6D 0.030(6) 0.028(7) 0.024(5) 0.005(5) 0.010(4) -0.006(5)
C7D 0.036(5) 0.035(5) 0.027(4) 0.022(4) 0.002(4) 0.018(4)
C8D 0.057(7) 0.017(6) 0.025(5) 0.009(5) -0.004(5) -0.002(6)
C9D 0.088(11) 0.019(6) 0.022(6) 0.006(5) 0.022(6) 0.000(6)
C10D 0.057(8) 0.020(6) 0.031(6) 0.008(5) 0.021(6) 0.005(5)
C11D 0.048(7) 0.011(5) 0.023(5) 0.007(4) 0.021(5) 0.003(4)
C12D 0.039(6) 0.019(6) 0.032(6) 0.007(5) 0.022(5) 0.005(5)
C13D 0.049(7) 0.021(6) 0.041(7) 0.005(5) 0.028(6) 0.004(5)
C14D 0.039(7) 0.032(7) 0.060(8) 0.018(6) 0.029(6) 0.011(6)
C15D 0.027(6) 0.023(6) 0.052(7) 0.010(5) 0.024(5) 0.001(4)
C16D 0.029(5) 0.011(5) 0.036(5) -0.003(5) 0.019(5) -0.003(4)
C17D 0.044(7) 0.017(6) 0.083(10) 0.004(6) 0.038(7) 0.006(5)
C18D 0.037(7) 0.019(6) 0.094(10) 0.028(7) 0.037(7) 0.010(5)
C19D 0.027(6) 0.040(8) 0.072(9) 0.011(7) 0.022(6) 0.005(5)
C20D 0.030(6) 0.038(8) 0.076(9) 0.020(7) 0.019(6) 0.003(6)
C21D 0.032(7) 0.026(8) 0.120(14) 0.004(8) 0.039(8) 0.005(5)
C22D 0.034(7) 0.037(9) 0.112(14) 0.002(9) 0.016(8) 0.006(6)
C23D 0.029(6) 0.027(7) 0.084(10) 0.021(7) 0.012(6) 0.010(5)
Cl1A 0.0526(19) 0.0297(18) 0.0414(17) 0.0040(13) 0.0209(15) 0.0069(14)
Cl1B 0.054(2) 0.0338(18) 0.0387(16) 0.0026(14) -0.0051(14) 0.0100(15)
N1A 0.027(4) 0.015(4) 0.018(4) -0.004(3) 0.009(3) 0.001(3)
N2A 0.023(4) 0.015(4) 0.029(4) 0.001(4) 0.013(4) -0.001(3)
N1B 0.052(6) 0.009(4) 0.015(4) 0.002(3) 0.017(4) 0.008(4)
N2B 0.020(4) 0.028(5) 0.026(4) -0.012(4) 0.013(4) -0.006(4)
N1C 0.019(4) 0.009(4) 0.033(5) 0.005(4) 0.016(4) 0.004(3)
N2C 0.015(4) 0.011(4) 0.028(4) -0.005(3) 0.005(3) -0.005(3)
N1D 0.040(5) 0.015(5) 0.031(5) 0.007(4) 0.020(4) -0.010(4)
N2D 0.031(5) 0.012(5) 0.040(5) 0.005(4) 0.021(4) 0.007(4)
O1A 0.087(9) 0.076(9) 0.058(7) -0.024(6) 0.021(6) -0.002(7)
O2A 0.083(8) 0.028(6) 0.102(8) 0.024(6) 0.063(7) 0.032(5)
O3A 0.084(8) 0.063(8) 0.052(6) 0.010(5) 0.035(6) 0.030(6)
O4A 0.070(8) 0.057(9) 0.132(12) 0.012(8) 0.012(8) -0.015(7)
O1B 0.082(8) 0.083(10) 0.069(7) -0.010(7) 0.017(7) 0.038(7)
O2B 0.048(5) 0.034(5) 0.053(5) 0.000(5) -0.005(4) 0.002(4)
O3B 0.063(7) 0.057(7) 0.052(6) 0.013(5) -0.001(5) -0.012(5)
O4B 0.105(10) 0.040(7) 0.075(8) 0.030(6) -0.026(7) 0.000(6)
P1A 0.0207(12) 0.0149(13) 0.0212(12) -0.0024(10) 0.0086(10) -0.0010(10)
P1B 0.0194(12) 0.0206(14) 0.0190(12) -0.0014(10) 0.0078(10) -0.0008(10)
P1C 0.0204(12) 0.0107(13) 0.0270(13) -0.0038(10) 0.0077(10) -0.0001(10)
P1D 0.0232(13) 0.0220(14) 0.0262(12) 0.0025(12) 0.0107(10) 0.0020(11)
Pt1 0.0241(2) 0.01362(19) 0.02048(18) -0.00022(15) 0.01043(15) -0.00138(15)
Pt2 0.0227(2) 0.0176(2) 0.02075(19) -0.00323(16) 0.00868(15) -0.00126(16)
Pt3 0.02092(19) 0.01168(18) 0.02196(18) -0.00250(15) 0.00873(15) 0.00134(15)
Pt4 0.0248(2) 0.0176(2) 0.0257(2) 0.00168(16) 0.01210(16) -0.00072(16)
Cl2 0.074(3) 0.064(3) 0.100(4) -0.017(3) 0.028(3) 0.001(2)
Cl1C 0.042(6) 0.074(7) 0.072(7) -0.005(6) -0.001(6) 0.006(6)
O1C 0.039(11) 0.087(12) 0.052(10) 0.001(11) -0.010(10) 0.008(11)
O2C 0.043(11) 0.078(14) 0.103(15) -0.013(14) -0.013(13) 0.011(11)
O3C 0.030(12) 0.084(14) 0.084(14) -0.016(13) 0.000(11) 0.004(12)
O4C 0.048(13) 0.071(13) 0.070(13) -0.022(12) 0.004(12) 0.018(11)
Cl1F 0.028(4) 0.064(4) 0.060(4) -0.010(4) 0.006(4) 0.003(4)
O1F 0.067(12) 0.105(13) 0.064(10) -0.003(10) 0.020(10) -0.024(11)
O2F 0.052(9) 0.080(11) 0.074(11) 0.001(10) -0.022(9) 0.008(8)
O3F 0.056(11) 0.080(12) 0.072(11) -0.022(10) -0.009(10) 0.008(10)
O4F 0.055(12) 0.073(11) 0.078(11) -0.013(10) -0.002(10) 0.016(10)

loop_
_atom_type_symbol
_atom_type_description
_atom_type_scat_dispersion_real
_atom_type_scat_dispersion_imag
_atom_type_scat_source
C C 0.0033 0.0016 'International Tables Vol C Tables 4.2.6.8 and 6.1.1.4'
H H 0.0000 0.0000 'International Tables Vol C Tables 4.2.6.8 and 6.1.1.4'
N N 0.0061 0.0033 'International Tables Vol C Tables 4.2.6.8 and 6.1.1.4'
O O 0.0106 0.0060 'International Tables Vol C Tables 4.2.6.8 and 6.1.1.4'
P P 0.1023 0.0942 'International Tables Vol C Tables 4.2.6.8 and 6.1.1.4'
Cl Cl 0.1484 0.1585 'International Tables Vol C Tables 4.2.6.8 and 6.1.1.4'
Pt Pt -1.7033 8.3905 'International Tables Vol C Tables 4.2.6.8 and 6.1.1.4'

loop_
_geom_angle_atom_site_label_1
_geom_angle_atom_site_label_2
_geom_angle_atom_site_label_3
_geom_angle
C6A C1A C2A 116.2(10)
C6A C1A Pt1 132.5(8)
C2A C1A Pt1 111.3(8)
C3A C2A C1A 120.4(11)
C3A C2A C7A 123.2(11)
C1A C2A C7A 116.4(9)
C4A C3A C2A 121.8(12)
C4A C3A H3AA 119.1
C2A C3A H3AA 119.1
C5A C4A C3A 119.3(10)
C5A C4A H4AA 120.3
C3A C4A H4AA 120.3
C4A C5A C6A 121.4(11)
C4A C5A H5AA 119.3
C6A C5A H5AA 119.3
C1A C6A C5A 120.8(11)
C1A C6A H6AA 119.6
C5A C6A H6AA 119.6
C8A C7A N1A 118.3(11)
C8A C7A C2A 129.4(11)
N1A C7A C2A 112.2(9)
C7A C8A C9A 120.9(12)
C7A C8A H8AA 119.6
C9A C8A H8AA 119.6
C10A C9A C8A 121.5(11)
C10A C9A H9AA 119.3
C8A C9A H9AA 119.3
C9A C10A C11A 116.4(10)
C9A C10A H10A 121.8
C11A C10A H10A 121.8
N1A C11A C10A 119.8(9)
N1A C11A C12A 115.1(9)
C10A C11A C12A 125.1(10)
N2A C12A C13A 122.0(10)
N2A C12A C11A 114.6(9)
C13A C12A C11A 123.1(10)
C14A C13A C12A 119.7(10)
C14A C13A H13A 120.1
C12A C13A H13A 120.1
C13A C14A C15A 118.5(9)
C13A C14A C17A 123.6(10)
C15A C14A C17A 117.9(9)
C16A C15A C14A 118.2(10)
C16A C15A C20A 125.0(10)
C14A C15A C20A 116.8(9)
N2A C16A C15A 123.5(10)
N2A C16A H16A 118.3
C15A C16A H16A 118.3
C14A C17A C18A 110.6(9)
C14A C17A H17A 109.5
C18A C17A H17A 109.5
C14A C17A H17B 109.5
C18A C17A H17B 109.5
H17A C17A H17B 108.1
C17A C18A C21A 107.8(9)
C17A C18A C19A 109.8(8)
C21A C18A C19A 87.4(8)
C17A C18A H18A 116.1
C21A C18A H18A 116.1
C19A C18A H18A 116.1
C23A C19A C20A 119.7(10)
C23A C19A C22A 109.8(11)
C20A C19A C22A 109.7(10)
C23A C19A C18A 120.2(10)
C20A C19A C18A 85.5(8)
C22A C19A C18A 109.8(9)
C15A C20A C19A 109.7(9)
C15A C20A C21A 106.2(9)
C19A C20A C21A 88.7(8)
C15A C20A H20A 116.3
C19A C20A H20A 116.3
C21A C20A H20A 116.3
C18A C21A C20A 86.4(8)
C18A C21A H21A 114.3
C20A C21A H21A 114.3
C18A C21A H21B 114.3
C20A C21A H21B 114.3
H21A C21A H21B 111.4
C19A C22A H22A 109.5
C19A C22A H22B 109.5
H22A C22A H22B 109.5
C19A C22A H22C 109.5
H22A C22A H22C 109.5
H22B C22A H22C 109.5
C19A C23A H23A 109.5
C19A C23A H23B 109.5
H23A C23A H23B 109.5
C19A C23A H23C 109.5
H23A C23A H23C 109.5
H23B C23A H23C 109.5
C24B C24A P1A 113.1(7)
C24B C24A H24A 109.0
P1A C24A H24A 109.0
C24B C24A H24B 109.0
P1A C24A H24B 109.0
H24A C24A H24B 107.8
C24A C24B P1B 113.7(7)
C24A C24B H24C 108.8
P1B C24B H24C 108.8
C24A C24B H24D 108.8
P1B C24B H24D 108.8
H24C C24B H24D 107.7
C26A C25A C30A 118.4(10)
C26A C25A P1A 126.4(8)
C30A C25A P1A 115.1(8)
C25A C26A C27A 121.7(11)
C25A C26A H26A 119.1
C27A C26A H26A 119.1
C28A C27A C26A 119.3(11)
C28A C27A H27A 120.3
C26A C27A H27A 120.3
C29A C28A C27A 119.5(11)
C29A C28A H28A 120.2
C27A C28A H28A 120.2
C28A C29A C30A 122.5(12)
C28A C29A H29A 118.7
C30A C29A H29A 118.7
C29A C30A C25A 118.5(11)
C29A C30A H30A 120.8
C25A C30A H30A 120.8
C32A C31A C36A 119.8(10)
C32A C31A P1A 119.5(8)
C36A C31A P1A 120.6(9)
C31A C32A C33A 120.5(10)
C31A C32A H32A 119.8
C33A C32A H32A 119.8
C32A C33A C34A 118.5(12)
C32A C33A H33A 120.7
C34A C33A H33A 120.7
C35A C34A C33A 121.3(11)
C35A C34A H34A 119.4
C33A C34A H34A 119.4
C34A C35A C36A 120.9(11)
C34A C35A H35A 119.6
C36A C35A H35A 119.6
C31A C36A C35A 119.0(12)
C31A C36A H36A 120.5
C35A C36A H36A 120.5
C26B C25B C30B 118.3(10)
C26B C25B P1B 124.9(9)
C30B C25B P1B 116.8(9)
C25B C26B C27B 119.5(12)
C25B C26B H26B 120.3
C27B C26B H26B 120.3
C28B C27B C26B 121.7(13)
C28B C27B H27B 119.2
C26B C27B H27B 119.2
C27B C28B C29B 119.9(12)
C27B C28B H28B 120.0
C29B C28B H28B 120.0
C30B C29B C28B 119.7(13)
C30B C29B H29B 120.1
C28B C29B H29B 120.1
C29B C30B C25B 120.8(13)
C29B C30B H30B 119.6
C25B C30B H30B 119.6
C32B C31B C36B 121.1(10)
C32B C31B P1B 120.5(9)
C36B C31B P1B 118.2(8)
C31B C32B C33B 118.2(11)
C31B C32B H32B 120.9
C33B C32B H32B 120.9
C34B C33B C32B 120.7(11)
C34B C33B H33B 119.6
C32B C33B H33B 119.6
C35B C34B C33B 119.4(10)
C35B C34B H34B 120.3
C33B C34B H34B 120.3
C34B C35B C36B 123.3(12)
C34B C35B H35B 118.4
C36B C35B H35B 118.4
C35B C36B C31B 117.3(11)
C35B C36B H36B 121.4
C31B C36B H36B 121.4
C6B C1B C2B 114.1(9)
C6B C1B Pt2 133.4(8)
C2B C1B Pt2 112.3(8)
C3B C2B C1B 121.4(11)
C3B C2B C7B 123.2(11)
C1B C2B C7B 115.4(9)
C4B C3B C2B 120.4(12)
C4B C3B H3BA 119.8
C2B C3B H3BA 119.8
C3B C4B C5B 119.7(11)
C3B C4B H4BA 120.2
C5B C4B H4BA 120.2
C6B C5B C4B 121.0(12)
C6B C5B H5BA 119.5
C4B C5B H5BA 119.5
C5B C6B C1B 123.3(11)
C5B C6B H6BA 118.4
C1B C6B H6BA 118.4
N1B C7B C8B 118.3(11)
N1B C7B C2B 114.2(10)
C8B C7B C2B 127.5(11)
C9B C8B C7B 117.9(12)
C9B C8B H8BA 121.0
C7B C8B H8BA 121.0
C10B C9B C8B 121.5(13)
C10B C9B H9BA 119.3
C8B C9B H9BA 119.3
C9B C10B C11B 119.5(12)
C9B C10B H10B 120.2
C11B C10B H10B 120.2
N1B C11B C10B 118.3(11)
N1B C11B C12B 113.8(10)
C10B C11B C12B 127.8(11)
N2B C12B C13B 121.0(11)
N2B C12B C11B 116.2(9)
C13B C12B C11B 122.7(11)
C14B C13B C12B 122.0(12)
C14B C13B H13B 119.0
C12B C13B H13B 119.0
C13B C14B C15B 115.8(11)
C13B C14B C17B 126.7(13)
C15B C14B C17B 117.5(12)
C16B C15B C14B 120.7(11)
C16B C15B C20B 123.0(11)
C14B C15B C20B 116.2(10)
N2B C16B C15B 122.3(10)
N2B C16B H16B 118.8
C15B C16B H16B 118.8
C14B C17B C18B 111.1(12)
C14B C17B H17C 109.4
C18B C17B H17C 109.4
C14B C17B H17D 109.4
C18B C17B H17D 109.4
H17C C17B H17D 108.0
C21B C18B C17B 108.6(12)
C21B C18B C19B 91.0(10)
C17B C18B C19B 109.9(10)
C21B C18B H18B 114.9
C17B C18B H18B 114.9
C19B C18B H18B 114.9
C23B C19B C22B 108.1(12)
C23B C19B C18B 122.4(12)
C22B C19B C18B 112.0(11)
C23B C19B C20B 116.9(9)
C22B C19B C20B 111.6(11)
C18B C19B C20B 84.2(10)
C15B C20B C21B 106.9(11)
C15B C20B C19B 109.3(10)
C21B C20B C19B 86.9(9)
C15B C20B H20B 116.6
C21B C20B H20B 116.6
C19B C20B H20B 116.6
C18B C21B C20B 85.3(9)
C18B C21B H21C 114.4
C20B C21B H21C 114.4
C18B C21B H21D 114.4
C20B C21B H21D 114.4
H21C C21B H21D 111.6
C19B C22B H22D 109.5
C19B C22B H22E 109.5
H22D C22B H22E 109.5
C19B C22B H22F 109.5
H22D C22B H22F 109.5
H22E C22B H22F 109.5
C19B C23B H23D 109.5
C19B C23B H23E 109.5
H23D C23B H23E 109.5
C19B C23B H23F 109.5
H23D C23B H23F 109.5
H23E C23B H23F 109.5
C24D C24C P1C 111.9(8)
C24D C24C H24E 109.2
P1C C24C H24E 109.2
C24D C24C H24F 109.2
P1C C24C H24F 109.2
H24E C24C H24F 107.9
C24C C24D P1D 113.3(8)
C24C C24D H24G 108.9
P1D C24D H24G 108.9
C24C C24D H24H 108.9
P1D C24D H24H 108.9
H24G C24D H24H 107.7
C26C C25C C30C 119.2(11)
C26C C25C P1C 123.7(9)
C30C C25C P1C 117.0(9)
C25C C26C C27C 120.2(13)
C25C C26C H26C 119.9
C27C C26C H26C 119.9
C28C C27C C26C 119.4(14)
C28C C27C H27C 120.3
C26C C27C H27C 120.3
C29C C28C C27C 120.8(13)
C29C C28C H28C 119.6
C27C C28C H28C 119.6
C28C C29C C30C 120.9(15)
C28C C29C H29C 119.6
C30C C29C H29C 119.6
C25C C30C C29C 119.4(13)
C25C C30C H30C 120.3
C29C C30C H30C 120.3
C32C C31C C36C 117.2(10)
C32C C31C P1C 121.4(8)
C36C C31C P1C 121.4(8)
C33C C32C C31C 119.8(10)
C33C C32C H32C 120.1
C31C C32C H32C 120.1
C34C C33C C32C 121.4(11)
C34C C33C H33C 119.3
C32C C33C H33C 119.3
C33C C34C C35C 119.5(11)
C33C C34C H34C 120.2
C35C C34C H34C 120.2
C36C C35C C34C 121.0(11)
C36C C35C H35C 119.5
C34C C35C H35C 119.5
C35C C36C C31C 121.0(11)
C35C C36C H36C 119.5
C31C C36C H36C 119.5
C30D C25D C26D 119.5(11)
C30D C25D P1D 118.5(9)
C26D C25D P1D 122.0(9)
C27D C26D C25D 119.0(11)
C27D C26D H26D 120.5
C25D C26D H26D 120.5
C26D C27D C28D 120.0(13)
C26D C27D H27D 120.0
C28D C27D H27D 120.0
C29D C28D C27D 120.5(12)
C29D C28D H28D 119.7
C27D C28D H28D 119.7
C30D C29D C28D 118.7(13)
C30D C29D H29D 120.6
C28D C29D H29D 120.6
C25D C30D C29D 122.2(13)
C25D C30D H30D 118.9
C29D C30D H30D 118.9
C36D C31D C32D 118.7(10)
C36D C31D P1D 119.9(9)
C32D C31D P1D 121.2(9)
C33D C32D C31D 119.9(13)
C33D C32D H32D 120.0
C31D C32D H32D 120.0
C34D C33D C32D 120.3(14)
C34D C33D H33D 119.8
C32D C33D H33D 119.8
C33D C34D C35D 120.0(12)
C33D C34D H34D 120.0
C35D C34D H34D 120.0
C36D C35D C34D 120.5(14)
C36D C35D H35D 119.8
C34D C35D H35D 119.8
C35D C36D C31D 120.6(13)
C35D C36D H36D 119.7
C31D C36D H36D 119.7
C6C C1C C2C 115.9(9)
C6C C1C Pt3 133.2(8)
C2C C1C Pt3 110.9(7)
C3C C2C C1C 121.4(9)
C3C C2C C7C 120.4(9)
C1C C2C C7C 118.2(8)
C4C C3C C2C 118.6(10)
C4C C3C H3CA 120.7
C2C C3C H3CA 120.7
C5C C4C C3C 120.2(10)
C5C C4C H4CA 119.9
C3C C4C H4CA 119.9
C4C C5C C6C 120.1(11)
C4C C5C H5CA 120.0
C6C C5C H5CA 120.0
C1C C6C C5C 123.7(11)
C1C C6C H6CA 118.1
C5C C6C H6CA 118.1
C8C C7C N1C 119.5(10)
C8C C7C C2C 130.0(10)
N1C C7C C2C 110.5(9)
C7C C8C C9C 120.6(10)
C7C C8C H8CA 119.7
C9C C8C H8CA 119.7
C8C C9C C10C 119.7(10)
C8C C9C H9CA 120.2
C10C C9C H9CA 120.2
C9C C10C C11C 118.3(10)
C9C C10C H10C 120.9
C11C C10C H10C 120.9
N1C C11C C10C 119.0(9)
N1C C11C C12C 115.1(9)
C10C C11C C12C 125.7(10)
C13C C12C N2C 122.1(9)
C13C C12C C11C 123.2(9)
N2C C12C C11C 114.7(9)
C12C C13C C14C 119.1(9)
C12C C13C H13C 120.5
C14C C13C H13C 120.5
C15C C14C C13C 118.4(9)
C15C C14C C17C 119.7(9)
C13C C14C C17C 121.9(9)
C14C C15C C16C 119.3(9)
C14C C15C C20C 116.0(9)
C16C C15C C20C 124.6(9)
N2C C16C C15C 123.6(9)
N2C C16C H16C 118.2
C15C C16C H16C 118.2
C14C C17C C18C 109.3(9)
C14C C17C H17E 109.8
C18C C17C H17E 109.8
C14C C17C H17F 109.8
C18C C17C H17F 109.8
H17E C17C H17F 108.3
C21C C18C C19C 86.4(10)
C21C C18C C17C 109.2(10)
C19C C18C C17C 110.6(9)
C21C C18C H18C 115.7
C19C C18C H18C 115.7
C17C C18C H18C 115.7
C22C C19C C23C 110.7(12)
C22C C19C C20C 109.8(11)
C23C C19C C20C 118.3(10)
C22C C19C C18C 110.7(11)
C23C C19C C18C 119.5(10)
C20C C19C C18C 85.6(9)
C15C C20C C21C 108.6(9)
C15C C20C C19C 110.4(9)
C21C C20C C19C 87.2(9)
C15C C20C H20C 115.7
C21C C20C H20C 115.7
C19C C20C H20C 115.7
C20C C21C C18C 86.4(9)
C20C C21C H21E 114.2
C18C C21C H21E 114.2
C20C C21C H21F 114.2
C18C C21C H21F 114.2
H21E C21C H21F 111.4
C19C C22C H22G 109.5
C19C C22C H22H 109.5
H22G C22C H22H 109.5
C19C C22C H22I 109.5
H22G C22C H22I 109.5
H22H C22C H22I 109.5
C19C C23C H23G 109.5
C19C C23C H23H 109.5
H23G C23C H23H 109.5
C19C C23C H23I 109.5
H23G C23C H23I 109.5
H23H C23C H23I 109.5
C6D C1D C2D 116.2(10)
C6D C1D Pt4 132.5(9)
C2D C1D Pt4 111.3(8)
C3D C2D C1D 121.8(11)
C3D C2D C7D 121.1(11)
C1D C2D C7D 117.0(10)
C4D C3D C2D 119.0(12)
C4D C3D H3DA 120.5
C2D C3D H3DA 120.5
C3D C4D C5D 121.6(11)
C3D C4D H4DA 119.2
C5D C4D H4DA 119.2
C6D C5D C4D 117.1(11)
C6D C5D H5DA 121.4
C4D C5D H5DA 121.4
C1D C6D C5D 124.3(11)
C1D C6D H6DA 117.8
C5D C6D H6DA 117.8
N1D C7D C8D 122.6(11)
N1D C7D C2D 110.4(11)
C8D C7D C2D 126.9(12)
C7D C8D C9D 115.2(12)
C7D C8D H8DA 122.4
C9D C8D H8DA 122.4
C10D C9D C8D 122.8(11)
C10D C9D H9DA 118.6
C8D C9D H9DA 118.6
C9D C10D C11D 117.9(12)
C9D C10D H10D 121.1
C11D C10D H10D 121.1
N1D C11D C10D 120.1(11)
N1D C11D C12D 113.2(9)
C10D C11D C12D 126.7(11)
N2D C12D C13D 122.4(11)
N2D C12D C11D 115.6(9)
C13D C12D C11D 122.0(10)
C14D C13D C12D 119.1(11)
C14D C13D H13D 120.5
C12D C13D H13D 120.5
C13D C14D C15D 119.1(11)
C13D C14D C17D 124.2(13)
C15D C14D C17D 116.6(12)
C16D C15D C14D 118.0(11)
C16D C15D C20D 123.4(12)
C14D C15D C20D 118.5(11)
N2D C16D C15D 123.7(10)
N2D C16D H16D 118.1
C15D C16D H16D 118.1
C18D C17D C14D 110.6(11)
C18D C17D H17G 109.5
C14D C17D H17G 109.5
C18D C17D H17H 109.5
C14D C17D H17H 109.5
H17G C17D H17H 108.1
C17D C18D C21D 108.3(12)
C17D C18D C19D 113.1(10)
C21D C18D C19D 86.9(12)
C17D C18D H18D 115.1
C21D C18D H18D 115.1
C19D C18D H18D 115.1
C22D C19D C23D 108.2(12)
C22D C19D C18D 113.0(11)
C23D C19D C18D 117.6(13)
C22D C19D C20D 114.3(13)
C23D C19D C20D 117.2(10)
C18D C19D C20D 85.3(10)
C15D C20D C21D 106.7(12)
C15D C20D C19D 110.3(12)
C21D C20D C19D 87.1(10)
C15D C20D H20D 116.3
C21D C20D H20D 116.3
C19D C20D H20D 116.3
C20D C21D C18D 86.0(10)
C20D C21D H21G 114.3
C18D C21D H21G 114.3
C20D C21D H21H 114.3
C18D C21D H21H 114.3
H21G C21D H21H 111.5
C19D C22D H22J 109.5
C19D C22D H22K 109.5
H22J C22D H22K 109.5
C19D C22D H22L 109.5
H22J C22D H22L 109.5
H22K C22D H22L 109.5
C19D C23D H23J 109.5
C19D C23D H23K 109.5
H23J C23D H23K 109.5
C19D C23D H23L 109.5
H23J C23D H23L 109.5
H23K C23D H23L 109.5
O2A Cl1A O1A 113.3(8)
O2A Cl1A O4A 108.9(8)
O1A Cl1A O4A 105.8(8)
O2A Cl1A O3A 110.3(6)
O1A Cl1A O3A 110.5(7)
O4A Cl1A O3A 107.9(9)
O2B Cl1B O1B 110.5(6)
O2B Cl1B O3B 110.6(7)
O1B Cl1B O3B 109.2(8)
O2B Cl1B O4B 110.4(7)
O1B Cl1B O4B 107.9(8)
O3B Cl1B O4B 108.2(6)
C11A N1A C7A 123.0(9)
C11A N1A Pt1 119.1(7)
C7A N1A Pt1 118.0(7)
C12A N2A C16A 118.1(9)
C12A N2A Pt1 114.0(7)
C16A N2A Pt1 127.8(7)
C7B N1B C11B 124.3(10)
C7B N1B Pt2 116.3(8)
C11B N1B Pt2 119.1(8)
C16B N2B C12B 117.9(9)
C16B N2B Pt2 129.1(7)
C12B N2B Pt2 112.6(7)
C11C N1C C7C 122.4(9)
C11C N1C Pt3 118.9(6)
C7C N1C Pt3 118.5(7)
C16C N2C C12C 117.2(8)
C16C N2C Pt3 129.6(7)
C12C N2C Pt3 113.1(6)
C7D N1D C11D 121.0(10)
C7D N1D Pt4 118.6(8)
C11D N1D Pt4 118.6(8)
C16D N2D C12D 117.6(9)
C16D N2D Pt4 129.1(7)
C12D N2D Pt4 113.3(8)
C25A P1A C31A 99.6(4)
C25A P1A C24A 105.7(5)
C31A P1A C24A 105.0(5)
C25A P1A Pt1 115.6(3)
C31A P1A Pt1 116.7(4)
C24A P1A Pt1 112.7(4)
C25B P1B C31B 101.1(4)
C25B P1B C24B 106.3(5)
C31B P1B C24B 104.8(5)
C25B P1B Pt2 113.2(4)
C31B P1B Pt2 114.6(4)
C24B P1B Pt2 115.5(3)
C31C P1C C24C 105.4(5)
C31C P1C C25C 101.1(5)
C24C P1C C25C 105.8(5)
C31C P1C Pt3 115.1(4)
C24C P1C Pt3 114.0(4)
C25C P1C Pt3 114.2(4)
C31D P1D C25D 99.9(5)
C31D P1D C24D 106.1(5)
C25D P1D C24D 106.5(5)
C31D P1D Pt4 116.4(4)
C25D P1D Pt4 113.0(4)
C24D P1D Pt4 113.7(4)
N1A Pt1 C1A 82.2(4)
N1A Pt1 N2A 76.9(3)
C1A Pt1 N2A 158.9(4)
N1A Pt1 P1A 176.2(2)
C1A Pt1 P1A 95.3(3)
N2A Pt1 P1A 105.7(2)
C1B Pt2 N1B 81.6(4)
C1B Pt2 N2B 159.0(4)
N1B Pt2 N2B 77.8(4)
C1B Pt2 P1B 95.8(3)
N1B Pt2 P1B 172.2(2)
N2B Pt2 P1B 105.1(3)
N1C Pt3 C1C 81.9(4)
N1C Pt3 N2C 77.9(3)
C1C Pt3 N2C 159.6(4)
N1C Pt3 P1C 173.2(2)
C1C Pt3 P1C 96.6(3)
N2C Pt3 P1C 103.9(2)
N1D Pt4 C1D 81.7(4)
N1D Pt4 N2D 78.1(4)
C1D Pt4 N2D 159.6(4)
N1D Pt4 P1D 171.8(2)
C1D Pt4 P1D 96.5(3)
N2D Pt4 P1D 103.9(3)
H5A O5 H5B 108.4
O1C Cl1C O3C 111.2(15)
O1C Cl1C O4C 110.2(15)
O3C Cl1C O4C 108.7(15)
O1C Cl1C O2C 109.0(15)
O3C Cl1C O2C 109.7(15)
O4C Cl1C O2C 108.1(15)
O1F Cl1F O3F 113.7(12)
O1F Cl1F O4F 111.6(12)
O3F Cl1F O4F 108.6(11)
O1F Cl1F O2F 106.0(11)
O3F Cl1F O2F 109.5(12)
O4F Cl1F O2F 107.1(11)
N3A C37A C38A 176.8(16)
C37A C38A H38A 109.5
C37A C38A H38B 109.4
H38A C38A H38B 109.5
C37A C38A H38C 109.6
H38A C38A H38C 109.5
H38B C38A H38C 109.5
N3B C37B C38B 174.5(19)
C37B C38B H38D 109.4
C37B C38B H38E 109.3
H38D C38B H38E 109.5
C37B C38B H38F 109.7
H38D C38B H38F 109.5
H38E C38B H38F 109.5
N3C C37C C38C 177(2)
C37C C38C H38G 109.3
C37C C38C H38H 109.3
H38G C38C H38H 109.5
C37C C38C H38I 109.7
H38G C38C H38I 109.5
H38H C38C H38I 109.5
N3D C37D C38D 173.8(19)
C37D C38D H38J 109.2
C37D C38D H38K 109.5
H38J C38D H38K 109.5
C37D C38D H38L 109.8
H38J C38D H38L 109.5
H38K C38D H38L 109.5
N3E C37E C38E 175(2)
C37E C38E H38M 108.9
C37E C38E H38N 109.8
H38M C38E H38N 109.5
C37E C38E H38O 109.7
H38M C38E H38O 109.5
H38N C38E H38O 109.5

loop_
_geom_bond_atom_site_label_1
_geom_bond_atom_site_label_2
_geom_bond_distance
C1A C6A 1.372(15)
C1A C2A 1.461(16)
C1A Pt1 2.024(10)
C2A C3A 1.373(15)
C2A C7A 1.497(17)
C3A C4A 1.361(17)
C3A H3AA 0.9300
C4A C5A 1.354(17)
C4A H4AA 0.9300
C5A C6A 1.423(15)
C5A H5AA 0.9300
C6A H6AA 0.9300
C7A C8A 1.338(16)
C7A N1A 1.354(13)
C8A C9A 1.370(17)
C8A H8AA 0.9300
C9A C10A 1.366(17)
C9A H9AA 0.9300
C10A C11A 1.413(14)
C10A H10A 0.9300
C11A N1A 1.329(13)
C11A C12A 1.464(14)
C12A N2A 1.354(13)
C12A C13A 1.391(14)
C13A C14A 1.385(15)
C13A H13A 0.9300
C14A C15A 1.420(14)
C14A C17A 1.518(14)
C15A C16A 1.375(14)
C15A C20A 1.486(14)
C16A N2A 1.356(13)
C16A H16A 0.9300
C17A C18A 1.546(16)
C17A H17A 0.9700
C17A H17B 0.9700
C18A C21A 1.553(16)
C18A C19A 1.588(16)
C18A H18A 0.9800
C19A C23A 1.485(17)
C19A C20A 1.548(16)
C19A C22A 1.550(17)
C20A C21A 1.557(15)
C20A H20A 0.9800
C21A H21A 0.9700
C21A H21B 0.9700
C22A H22A 0.9600
C22A H22B 0.9600
C22A H22C 0.9600
C23A H23A 0.9600
C23A H23B 0.9600
C23A H23C 0.9600
C24A C24B 1.535(14)
C24A P1A 1.838(10)
C24A H24A 0.9700
C24A H24B 0.9700
C24B P1B 1.844(12)
C24B H24C 0.9700
C24B H24D 0.9700
C25A C26A 1.367(15)
C25A C30A 1.410(15)
C25A P1A 1.828(11)
C26A C27A 1.388(15)
C26A H26A 0.9300
C27A C28A 1.372(18)
C27A H27A 0.9300
C28A C29A 1.350(18)
C28A H28A 0.9300
C29A C30A 1.378(16)
C29A H29A 0.9300
C30A H30A 0.9300
C31A C32A 1.375(15)
C31A C36A 1.398(14)
C31A P1A 1.828(10)
C32A C33A 1.398(16)
C32A H32A 0.9300
C33A C34A 1.400(18)
C33A H33A 0.9300
C34A C35A 1.331(18)
C34A H34A 0.9300
C35A C36A 1.401(17)
C35A H35A 0.9300
C36A H36A 0.9300
C25B C26B 1.374(16)
C25B C30B 1.405(16)
C25B P1B 1.804(10)
C26B C27B 1.423(17)
C26B H26B 0.9300
C27B C28B 1.33(2)
C27B H27B 0.9300
C28B C29B 1.39(2)
C28B H28B 0.9300
C29B C30B 1.388(16)
C29B H29B 0.9300
C30B H30B 0.9300
C31B C32B 1.375(15)
C31B C36B 1.402(16)
C31B P1B 1.827(10)
C32B C33B 1.426(15)
C32B H32B 0.9300
C33B C34B 1.365(18)
C33B H33B 0.9300
C34B C35B 1.339(18)
C34B H34B 0.9300
C35B C36B 1.394(15)
C35B H35B 0.9300
C36B H36B 0.9300
C1B C6B 1.425(16)
C1B C2B 1.441(15)
C1B Pt2 1.993(10)
C2B C3B 1.387(15)
C2B C7B 1.453(16)
C3B C4B 1.371(19)
C3B H3BA 0.9300
C4B C5B 1.379(17)
C4B H4BA 0.9300
C5B C6B 1.341(15)
C5B H5BA 0.9300
C6B H6BA 0.9300
C7B N1B 1.335(15)
C7B C8B 1.414(17)
C8B C9B 1.40(2)
C8B H8BA 0.9300
C9B C10B 1.34(2)
C9B H9BA 0.9300
C10B C11B 1.405(17)
C10B H10B 0.9300
C11B N1B 1.343(15)
C11B C12B 1.463(16)
C12B N2B 1.372(14)
C12B C13B 1.389(16)
C13B C14B 1.37(2)
C13B H13B 0.9300
C14B C15B 1.417(18)
C14B C17B 1.503(17)
C15B C16B 1.381(14)
C15B C20B 1.497(17)
C16B N2B 1.343(14)
C16B H16B 0.9300
C17B C18B 1.54(2)
C17B H17C 0.9700
C17B H17D 0.9700
C18B C21B 1.508(18)
C18B C19B 1.54(2)
C18B H18B 0.9800
C19B C23B 1.502(17)
C19B C22B 1.51(2)
C19B C20B 1.582(16)
C20B C21B 1.585(16)
C20B H20B 0.9800
C21B H21C 0.9700
C21B H21D 0.9700
C22B H22D 0.9600
C22B H22E 0.9600
C22B H22F 0.9600
C23B H23D 0.9600
C23B H23E 0.9600
C23B H23F 0.9600
C24C C24D 1.547(14)
C24C P1C 1.823(11)
C24C H24E 0.9700
C24C H24F 0.9700
C24D P1D 1.849(14)
C24D H24G 0.9700
C24D H24H 0.9700
C25C C26C 1.391(16)
C25C C30C 1.395(16)
C25C P1C 1.822(10)
C26C C27C 1.396(19)
C26C H26C 0.9300
C27C C28C 1.38(2)
C27C H27C 0.9300
C28C C29C 1.35(2)
C28C H28C 0.9300
C29C C30C 1.397(17)
C29C H29C 0.9300
C30C H30C 0.9300
C31C C32C 1.417(15)
C31C C36C 1.416(15)
C31C P1C 1.800(10)
C32C C33C 1.394(16)
C32C H32C 0.9300
C33C C34C 1.366(17)
C33C H33C 0.9300
C34C C35C 1.377(17)
C34C H34C 0.9300
C35C C36C 1.372(16)
C35C H35C 0.9300
C36C H36C 0.9300
C25D C30D 1.370(16)
C25D C26D 1.417(16)
C25D P1D 1.831(12)
C26D C27D 1.393(16)
C26D H26D 0.9300
C27D C28D 1.40(2)
C27D H27D 0.9300
C28D C29D 1.39(2)
C28D H28D 0.9300
C29D C30D 1.376(17)
C29D H29D 0.9300
C30D H30D 0.9300
C31D C36D 1.383(17)
C31D C32D 1.408(16)
C31D P1D 1.819(10)
C32D C33D 1.391(17)
C32D H32D 0.9300
C33D C34D 1.37(2)
C33D H33D 0.9300
C34D C35D 1.38(2)
C34D H34D 0.9300
C35D C36D 1.377(17)
C35D H35D 0.9300
C36D H36D 0.9300
C1C C6C 1.363(15)
C1C C2C 1.436(14)
C1C Pt3 2.028(10)
C2C C3C 1.414(14)
C2C C7C 1.488(15)
C3C C4C 1.392(16)
C3C H3CA 0.9300
C4C C5C 1.375(17)
C4C H4CA 0.9300
C5C C6C 1.382(15)
C5C H5CA 0.9300
C6C H6CA 0.9300
C7C C8C 1.346(15)
C7C N1C 1.368(13)
C8C C9C 1.382(16)
C8C H8CA 0.9300
C9C C10C 1.392(16)
C9C H9CA 0.9300
C10C C11C 1.412(13)
C10C H10C 0.9300
C11C N1C 1.343(13)
C11C C12C 1.464(14)
C12C C13C 1.370(15)
C12C N2C 1.381(13)
C13C C14C 1.410(14)
C13C H13C 0.9300
C14C C15C 1.368(15)
C14C C17C 1.516(14)
C15C C16C 1.384(14)
C15C C20C 1.508(13)
C16C N2C 1.323(12)
C16C H16C 0.9300
C17C C18C 1.568(15)
C17C H17E 0.9700
C17C H17F 0.9700
C18C C21C 1.532(18)
C18C C19C 1.547(16)
C18C H18C 0.9800
C19C C22C 1.506(17)
C19C C23C 1.515(18)
C19C C20C 1.533(17)
C20C C21C 1.523(16)
C20C H20C 0.9800
C21C H21E 0.9700
C21C H21F 0.9700
C22C H22G 0.9600
C22C H22H 0.9600
C22C H22I 0.9600
C23C H23G 0.9600
C23C H23H 0.9600
C23C H23I 0.9600
C1D C6D 1.354(15)
C1D C2D 1.431(16)
C1D Pt4 2.022(10)
C2D C3D 1.423(17)
C2D C7D 1.513(17)
C3D C4D 1.350(18)
C3D H3DA 0.9300
C4D C5D 1.426(17)
C4D H4DA 0.9300
C5D C6D 1.415(15)
C5D H5DA 0.9300
C6D H6DA 0.9300
C7D N1D 1.339(16)
C7D C8D 1.387(18)
C8D C9D 1.406(19)
C8D H8DA 0.9300
C9D C10D 1.381(19)
C9D H9DA 0.9300
C10D C11D 1.387(16)
C10D H10D 0.9300
C11D N1D 1.361(14)
C11D C12D 1.488(17)
C12D N2D 1.365(14)
C12D C13D 1.409(16)
C13D C14D 1.363(19)
C13D H13D 0.9300
C14D C15D 1.424(19)
C14D C17D 1.534(16)
C15D C16D 1.389(14)
C15D C20D 1.474(18)
C16D N2D 1.336(14)
C16D H16D 0.9300
C17D C18D 1.53(2)
C17D H17G 0.9700
C17D H17H 0.9700
C18D C21D 1.577(19)
C18D C19D 1.58(2)
C18D H18D 0.9800
C19D C22D 1.50(2)
C19D C23D 1.524(18)
C19D C20D 1.585(18)
C20D C21D 1.570(19)
C20D H20D 0.9800
C21D H21G 0.9700
C21D H21H 0.9700
C22D H22J 0.9600
C22D H22K 0.9600
C22D H22L 0.9600
C23D H23J 0.9600
C23D H23K 0.9600
C23D H23L 0.9600
Cl1A O2A 1.401(10)
Cl1A O1A 1.404(12)
Cl1A O4A 1.433(13)
Cl1A O3A 1.438(10)
Cl1B O2B 1.440(10)
Cl1B O1B 1.444(11)
Cl1B O3B 1.450(11)
Cl1B O4B 1.454(12)
N1A Pt1 2.020(8)
N2A Pt1 2.147(8)
N1B Pt2 2.018(8)
N2B Pt2 2.140(8)
N1C Pt3 2.008(9)
N2C Pt3 2.143(8)
N1D Pt4 2.013(9)
N2D Pt4 2.138(9)
P1A Pt1 2.250(3)
P1B Pt2 2.242(3)
P1C Pt3 2.241(3)
P1D Pt4 2.238(3)
O5 H5A 0.8499
O5 H5B 0.8500
Cl1C O1C 1.440(17)
Cl1C O3C 1.447(18)
Cl1C O4C 1.450(17)
Cl1C O2C 1.458(18)
Cl1F O1F 1.431(15)
Cl1F O3F 1.446(15)
Cl1F O4F 1.451(15)
Cl1F O2F 1.466(15)
N3A C37A 1.122(16)
C37A C38A 1.41(2)
C38A H38A 0.9600
C38A H38B 0.9600
C38A H38C 0.9600
N3B C37B 1.098(19)
C37B C38B 1.42(2)
C38B H38D 0.9600
C38B H38E 0.9600
C38B H38F 0.9600
N3C C37C 1.17(2)
C37C C38C 1.46(3)
C38C H38G 0.9600
C38C H38H 0.9600
C38C H38I 0.9600
N3D C37D 1.17(2)
C37D C38D 1.45(2)
C38D H38J 0.9600
C38D H38K 0.9600
C38D H38L 0.9600
N3E C37E 1.157(19)
C37E C38E 1.38(2)
C38E H38M 0.9600
C38E H38N 0.9600
C38E H38O 0.9600

loop_
_platon_squeeze_void_nr
_platon_squeeze_void_average_x
_platon_squeeze_void_average_y
_platon_squeeze_void_average_z
_platon_squeeze_void_volume
_platon_squeeze_void_count_electrons
_platon_squeeze_void_content
1 0.059 0.305 0.163 200 57 ' '
2 -0.078 0.291 0.722 131 39 ' '
3 -0.059 0.805 0.837 199 57 ' '
4 0.078 0.791 0.278 131 39 ' '
5 0.098 0.802 0.531 24 3 ' '
6 0.237 0.563 0.333 7 1 ' '
7 0.472 0.950 0.647 10 1 ' '
8 0.528 0.450 0.353 10 1 ' '
9 0.763 0.063 0.667 7 1 ' '
10 0.901 0.302 0.469 24 3 ' '
